data_4132422
loop_
_publ_author_name
'Yamakado, Takuya'
'Otsubo, Kazuya'
'Osuka, Atsuhiro'
'Saito, Shohei'

_publ_section_title
;
 Compression of a Flapping Mechanophore Accompanied by Thermal Void
 Collapse in a Crystalline Phase.
;
_journal_issue 20
_journal_name_full 'Journal of the American Chemical Society'
_journal_page_first 6245
_journal_page_last 6248
_journal_paper_doi 10.1021/jacs.8b03833
_journal_volume 140
_journal_year 2018
_chemical_formula_moiety '2(C76 H100 Si4), 1.55(C H2 Cl2)'
_chemical_formula_sum 'C153.55 H203.1 Cl3.1 Si8'
_chemical_formula_weight 2383.46
_space_group_crystal_system monoclinic
_space_group_IT_number 14
_space_group_name_Hall '-P 2ybc'
_space_group_name_H-M_alt 'P 1 21/c 1'
_atom_sites_solution_hydrogens geom
_audit_creation_method SHELXL-2014/7
_cell_angle_alpha 90
_cell_angle_beta 90.530(4)
_cell_angle_gamma 90
_cell_formula_units_Z 4
_cell_length_a 14.0525(12)
_cell_length_b 33.864(3)
_cell_length_c 30.643(3)
_cell_measurement_reflns_used 10355
_cell_measurement_temperature 93(2)
_cell_measurement_theta_max 72.9
_cell_measurement_theta_min 33.3
_cell_volume 14582(2)
_computing_cell_refinement 'CrystalClear (RIGAKU, 2011)'
_computing_data_collection 'CrystalClear (RIGAKU, 2011)'
_computing_data_reduction 'CrystalClear (RIGAKU, 2011)'
_computing_structure_refinement 'SHELXL-2014/7 (Sheldrick, 2014)'
_computing_structure_solution 'SHELXT-2014/7 (Sheldrick, 2014)'
_diffrn_ambient_temperature 93(2)
_diffrn_measured_fraction_theta_full 0.954
_diffrn_measured_fraction_theta_max 0.954
_diffrn_measurement_device_type
;
 RIGAKU diffractometer with MicroMax-007HF generator, 
 VariMax optics, and PILATUS 200K hybrid pixel array detector
;
_diffrn_measurement_method \w
_diffrn_radiation_type CuK\a
_diffrn_radiation_wavelength 1.54187
_diffrn_reflns_av_R_equivalents 0.0364
_diffrn_reflns_av_unetI/netI 0.0278
_diffrn_reflns_Laue_measured_fraction_full 0.954
_diffrn_reflns_Laue_measured_fraction_max 0.954
_diffrn_reflns_limit_h_max 14
_diffrn_reflns_limit_h_min -16
_diffrn_reflns_limit_k_max 39
_diffrn_reflns_limit_k_min -38
_diffrn_reflns_limit_l_max 35
_diffrn_reflns_limit_l_min -35
_diffrn_reflns_number 84914
_diffrn_reflns_point_group_measured_fraction_full 0.954
_diffrn_reflns_point_group_measured_fraction_max 0.954
_diffrn_reflns_theta_full 63.999
_diffrn_reflns_theta_max 63.999
_diffrn_reflns_theta_min 2.884
_diffrn_source 'Rotating Anode'
_exptl_absorpt_coefficient_mu 1.565
_exptl_absorpt_correction_T_max 1.000
_exptl_absorpt_correction_T_min 0.709
_exptl_absorpt_correction_type multi-scan
_exptl_absorpt_process_details 'REQAB (Rigaku, 1998)'
_exptl_crystal_colour Yellow
_exptl_crystal_density_diffrn 1.086
_exptl_crystal_description Prism
_exptl_crystal_F_000 5156
_exptl_crystal_size_max 1.360
_exptl_crystal_size_mid 0.960
_exptl_crystal_size_min 0.350
_refine_diff_density_max 2.232
_refine_diff_density_min -0.948
_refine_diff_density_rms 0.072
_refine_ls_extinction_method none
_refine_ls_goodness_of_fit_ref 1.044
_refine_ls_hydrogen_treatment constr
_refine_ls_matrix_type full
_refine_ls_number_parameters 2132
_refine_ls_number_reflns 23092
_refine_ls_number_restraints 995
_refine_ls_restrained_S_all 1.058
_refine_ls_R_factor_all 0.1061
_refine_ls_R_factor_gt 0.0984
_refine_ls_shift/su_max 0.000
_refine_ls_shift/su_mean 0.000
_refine_ls_structure_factor_coef Fsqd
_refine_ls_weighting_details 'w=1/[\s^2^(Fo^2^)+(0.1246P)^2^+28.5239P] where P=(Fo^2^+2Fc^2^)/3'
_refine_ls_weighting_scheme calc
_refine_ls_wR_factor_gt 0.2543
_refine_ls_wR_factor_ref 0.2604
_reflns_Friedel_coverage 0.000
_reflns_number_gt 20289
_reflns_number_total 23092
_reflns_threshold_expression 'I > 2\s(I)'
_cod_data_source_file ja8b03833_si_004.cif
_cod_data_source_block ty0104_a
_cod_depositor_comments
;
The following automatic conversions were performed:

data item '_exptl_absorpt_correction_type' value 'Multi-scan' was
changed to 'multi-scan' in accordance with the
/home/saulius/struct/COD-crude-data/automatic-downloads/DataCite-retrospective/ACS/depositions/lib/dictionaries/cif_core.dic
dictionary named 'cif_core.dic' version 2.4.2 last updated on
2011-04-26.

Automatic conversion script
Id: cif_fix_values 6909 2019-04-08 15:41:33Z antanas 
;
_cod_original_sg_symbol_H-M 'P 21/c'
_cod_original_formula_sum 'C153.55 H203.10 Cl3.10 Si8'
_cod_database_code 4132422
_shelx_shelxl_version_number 2014/7
_shelx_space_group_comment
;
The symmetry employed for this shelxl refinement is uniquely defined
by the following loop, which should always be used as a source of
symmetry information in preference to the above space-group names.
They are only intended as comments.
;
_shelx_estimated_absorpt_t_min 0.225
_shelx_estimated_absorpt_t_max 0.610

loop_
_space_group_symop_operation_xyz
'x, y, z'
'-x, y+1/2, -z+1/2'
'-x, -y, -z'
'x, -y-1/2, z-1/2'

loop_
_atom_site_label
_atom_site_type_symbol
_atom_site_fract_x
_atom_site_fract_y
_atom_site_fract_z
_atom_site_U_iso_or_equiv
_atom_site_adp_type
_atom_site_occupancy
_atom_site_site_symmetry_order
_atom_site_calc_flag
_atom_site_refinement_flags_posn
_atom_site_refinement_flags_adp
_atom_site_refinement_flags_occupancy
_atom_site_disorder_assembly
_atom_site_disorder_group
C1 C 0.8830(15) 0.9417(7) 0.4329(6) 0.059(5) Uani 0.576(6) 1 d . . P A 1
H197 H 0.9446 0.9456 0.4451 0.071 Uiso 0.576(6) 1 calc R U P A 1
C2 C 0.8678(8) 0.9391(3) 0.3888(3) 0.054(2) Uani 0.576(6) 1 d . . P A 1
H198 H 0.9197 0.9432 0.3696 0.064 Uiso 0.576(6) 1 calc R U P A 1
C3 C 0.7774(10) 0.9306(3) 0.3711(4) 0.033(3) Uani 0.576(6) 1 d . . P A 1
C4 C 0.7645(10) 0.9279(3) 0.3250(4) 0.033(3) Uani 0.576(6) 1 d . . P A 1
C5 C 0.6707(8) 0.9229(4) 0.3089(4) 0.029(2) Uani 0.576(6) 1 d . U P A 1
C6 C 0.6548(14) 0.9205(6) 0.2624(6) 0.031(3) Uani 0.576(6) 1 d . . P A 1
H199 H 0.7095 0.9221 0.2444 0.037 Uiso 0.576(6) 1 calc R U P A 1
C7 C 0.5721(3) 0.91641(10) 0.24238(12) 0.0359(8) Uani 1 1 d . . . . .
C8 C 0.5613(3) 0.91658(11) 0.19427(12) 0.0378(8) Uani 1 1 d . . . . .
H1 H 0.5814 0.9399 0.1798 0.045 Uiso 1 1 calc R U . . .
C9 C 0.5271(2) 0.88812(11) 0.16899(11) 0.0365(8) Uani 1 1 d . . . . .
H2 H 0.5271 0.8933 0.1385 0.044 Uiso 1 1 calc R U . . .
C10 C 0.4887(2) 0.84905(10) 0.18216(10) 0.0314(7) Uani 1 1 d . . . . .
C11 C 0.5268(2) 0.81639(10) 0.16318(10) 0.0313(7) Uani 1 1 d . . . . .
H3 H 0.5773 0.8198 0.1431 0.038 Uiso 1 1 calc R U . . .
C12 C 0.4946(2) 0.77756(10) 0.17191(10) 0.0305(7) Uani 1 1 d . . . . .
C13 C 0.5378(2) 0.74395(11) 0.15296(10) 0.0347(8) Uani 1 1 d . . . . .
C14 C 0.5041(3) 0.70576(12) 0.16320(11) 0.0422(9) Uani 1 1 d . . . . .
C15 C 0.5477(3) 0.67139(13) 0.14598(14) 0.0559(11) Uani 1 1 d . . . . .
H4 H 0.6005 0.6740 0.1271 0.067 Uiso 1 1 calc R U . . .
C16 C 0.5151(4) 0.63500(15) 0.15619(18) 0.0722(14) Uani 1 1 d . . . . .
H5 H 0.5455 0.6123 0.1445 0.087 Uiso 1 1 calc R U . . .
C17 C 0.4366(4) 0.63028(14) 0.18383(19) 0.0749(15) Uani 1 1 d . . . . .
H6 H 0.4142 0.6045 0.1905 0.090 Uiso 1 1 calc R U . . .
C18 C 0.3925(4) 0.66239(12) 0.20114(15) 0.0596(12) Uani 1 1 d . . . . .
H7 H 0.3391 0.6589 0.2195 0.072 Uiso 1 1 calc R U . . .
C19 C 0.4257(3) 0.70117(11) 0.19201(12) 0.0425(9) Uani 1 1 d . . . . .
C20 C 0.3820(3) 0.73487(10) 0.21052(11) 0.0364(8) Uani 1 1 d . . . . .
C21 C 0.4164(2) 0.77294(10) 0.20107(10) 0.0294(7) Uani 1 1 d . . . . .
C22 C 0.3757(2) 0.80736(10) 0.21921(11) 0.0325(7) Uani 1 1 d . . . . .
H8 H 0.3218 0.8046 0.2375 0.039 Uiso 1 1 calc R U . . .
C23 C 0.4105(2) 0.84450(10) 0.21162(10) 0.0320(7) Uani 1 1 d . . . . .
C24 C 0.3603(3) 0.87831(11) 0.23177(13) 0.0405(8) Uani 1 1 d . . . . .
H9 H 0.2939 0.8799 0.2259 0.049 Uiso 1 1 calc R U . . .
C25 C 0.3959(3) 0.90671(11) 0.25700(13) 0.0431(9) Uani 1 1 d . . . . .
H10 H 0.3516 0.9259 0.2668 0.052 Uiso 1 1 calc R U . . .
C26 C 0.4946(3) 0.91239(10) 0.27183(12) 0.0391(8) Uani 1 1 d . . . . .
C28 C 0.5914(8) 0.9192(4) 0.3363(4) 0.031(2) Uani 0.576(6) 1 d . U P A 1
C29 C 0.6048(9) 0.9205(3) 0.3824(4) 0.037(2) Uani 0.576(6) 1 d . . P A 1
C30 C 0.6968(11) 0.9278(3) 0.3984(3) 0.039(2) Uani 0.576(6) 1 d . . P A 1
C31 C 0.7120(9) 0.9302(3) 0.4449(3) 0.062(3) Uani 0.576(6) 1 d . . P A 1
H200 H 0.6605 0.9262 0.4643 0.075 Uiso 0.576(6) 1 calc R U P A 1
C32 C 0.7973(9) 0.9380(3) 0.4605(3) 0.075(3) Uani 0.576(6) 1 d . . P A 1
H201 H 0.8046 0.9415 0.4911 0.090 Uiso 0.576(6) 1 calc R U P A 1
C33 C 0.8429(9) 0.9285(3) 0.2954(4) 0.028(3) Uani 0.576(6) 1 d . U P A 1
C34 C 0.9061(10) 0.9258(4) 0.2680(4) 0.039(3) Uani 0.576(6) 1 d . U P A 1
Si1 Si 0.9970(3) 0.91345(11) 0.22760(10) 0.0452(8) Uani 0.576(6) 1 d . . P A 1
C35 C 1.1179(4) 0.92764(18) 0.2474(2) 0.0797(16) Uani 1 1 d D U . . .
H210 H 1.1649 0.9179 0.2257 0.093(19) Uiso 1 1 calc R . . A 1
C36 C 1.1373(4) 0.9060(2) 0.2908(2) 0.0925(19) Uani 1 1 d . U . . .
H211 H 1.1291 0.8775 0.2865 0.139 Uiso 1 1 calc R U . . .
H212 H 1.2026 0.9114 0.3006 0.139 Uiso 1 1 calc R U . . .
H213 H 1.0925 0.9153 0.3129 0.139 Uiso 1 1 calc R U . . .
C37 C 1.1285(4) 0.97192(18) 0.2504(3) 0.100(2) Uani 1 1 d . U . . .
H214 H 1.1152 0.9837 0.2218 0.150 Uiso 1 1 calc R U . . .
H215 H 1.0836 0.9823 0.2719 0.150 Uiso 1 1 calc R U . . .
H216 H 1.1937 0.9784 0.2596 0.150 Uiso 1 1 calc R U . . .
C38 C 0.9663(5) 0.9437(2) 0.1781(2) 0.0438(18) Uani 0.576(6) 1 d D . P A 1
H217 H 0.9642 0.9716 0.1886 0.053 Uiso 0.576(6) 1 calc R U P A 1
C39 C 1.0441(8) 0.9434(4) 0.1411(4) 0.074(4) Uani 0.576(6) 1 d D . P A 1
H218 H 1.1069 0.9485 0.1541 0.111 Uiso 0.576(6) 1 calc R U P A 1
H219 H 1.0445 0.9175 0.1267 0.111 Uiso 0.576(6) 1 calc R U P A 1
H220 H 1.0293 0.9639 0.1196 0.111 Uiso 0.576(6) 1 calc R U P A 1
C40 C 0.8621(8) 0.9353(5) 0.1580(4) 0.064(3) Uani 0.576(6) 1 d D . P A 1
H221 H 0.8152 0.9356 0.1814 0.096 Uiso 0.576(6) 1 calc R U P A 1
H222 H 0.8462 0.9558 0.1366 0.096 Uiso 0.576(6) 1 calc R U P A 1
H223 H 0.8614 0.9095 0.1437 0.096 Uiso 0.576(6) 1 calc R U P A 1
C44 C 0.6133(3) 0.74992(12) 0.12308(11) 0.0429(9) Uani 1 1 d . . . . .
C45 C 0.6771(3) 0.75740(14) 0.09759(13) 0.0547(11) Uani 1 1 d . . . . .
Si2 Si 0.77303(13) 0.77213(5) 0.06049(5) 0.0862(6) Uani 1 1 d D . . . .
C46 C 0.7115(7) 0.8189(3) 0.0302(3) 0.068(3) Uani 0.559(6) 1 d . . P B 1
H224 H 0.6442 0.8118 0.0228 0.082 Uiso 0.559(6) 1 calc R U P B 1
C47 C 0.7104(14) 0.8556(5) 0.0624(5) 0.103(6) Uani 0.559(6) 1 d . . P B 1
H225 H 0.6791 0.8480 0.0896 0.154 Uiso 0.559(6) 1 calc R U P B 1
H226 H 0.7758 0.8639 0.0688 0.154 Uiso 0.559(6) 1 calc R U P B 1
H227 H 0.6755 0.8775 0.0488 0.154 Uiso 0.559(6) 1 calc R U P B 1
C48 C 0.7611(8) 0.8320(3) -0.0120(3) 0.077(3) Uani 0.559(6) 1 d . . P B 1
H228 H 0.7627 0.8098 -0.0326 0.115 Uiso 0.559(6) 1 calc R U P B 1
H229 H 0.7259 0.8540 -0.0252 0.115 Uiso 0.559(6) 1 calc R U P B 1
H230 H 0.8262 0.8404 -0.0052 0.115 Uiso 0.559(6) 1 calc R U P B 1
C49 C 0.8698(7) 0.7861(3) 0.0910(3) 0.071(3) Uani 0.559(6) 1 d . U P B 1
H231 H 0.8531 0.8105 0.1077 0.085 Uiso 0.559(6) 1 calc R U P B 1
C51 C 0.9581(8) 0.7950(5) 0.0629(4) 0.100(4) Uani 0.559(6) 1 d . U P B 1
H232 H 0.9425 0.8155 0.0415 0.150 Uiso 0.559(6) 1 calc R U P B 1
H233 H 1.0104 0.8041 0.0818 0.150 Uiso 0.559(6) 1 calc R U P B 1
H234 H 0.9775 0.7709 0.0477 0.150 Uiso 0.559(6) 1 calc R U P B 1
C52 C 0.7785(7) 0.7378(4) 0.0158(3) 0.068(3) Uani 0.559(6) 1 d . U P B 1
H235 H 0.8275 0.7474 -0.0052 0.081 Uiso 0.559(6) 1 calc R U P B 1
C53 C 0.8163(12) 0.6952(3) 0.0372(5) 0.122(5) Uani 0.559(6) 1 d D U P B 1
H236 H 0.8759 0.6996 0.0534 0.182 Uiso 0.559(6) 1 calc R U P B 1
H237 H 0.7681 0.6848 0.0571 0.182 Uiso 0.559(6) 1 calc R U P B 1
H238 H 0.8272 0.6761 0.0138 0.182 Uiso 0.559(6) 1 calc R U P B 1
C54 C 0.6813(11) 0.7308(5) -0.0106(3) 0.106(5) Uani 0.559(6) 1 d D U P B 1
H239 H 0.6593 0.7558 -0.0231 0.160 Uiso 0.559(6) 1 calc R U P B 1
H240 H 0.6921 0.7117 -0.0341 0.160 Uiso 0.559(6) 1 calc R U P B 1
H241 H 0.6330 0.7205 0.0093 0.160 Uiso 0.559(6) 1 calc R U P B 1
C55 C 0.3031(3) 0.72978(10) 0.23909(12) 0.0404(8) Uani 1 1 d . . . . .
C56 C 0.2367(3) 0.72348(11) 0.26299(13) 0.0458(9) Uani 1 1 d . . . . .
Si3 Si 0.13643(9) 0.70740(4) 0.29710(4) 0.0533(3) Uani 1 1 d . . . . .
C57 C 0.0905(4) 0.75047(16) 0.32850(19) 0.0740(15) Uani 1 1 d . U . . .
H11 H 0.0600 0.7395 0.3553 0.089 Uiso 1 1 calc R U . . .
C58 C 0.0143(6) 0.77404(19) 0.3046(2) 0.103(2) Uani 1 1 d . U . . .
H12 H -0.0363 0.7562 0.2946 0.155 Uiso 1 1 calc R U . . .
H13 H -0.0126 0.7938 0.3244 0.155 Uiso 1 1 calc R U . . .
H14 H 0.0424 0.7874 0.2795 0.155 Uiso 1 1 calc R U . . .
C59 C 0.1693(6) 0.7784(3) 0.3442(3) 0.140(4) Uani 1 1 d . U . . .
H15 H 0.2186 0.7633 0.3596 0.210 Uiso 1 1 calc R U . . .
H16 H 0.1974 0.7918 0.3190 0.210 Uiso 1 1 calc R U . . .
H17 H 0.1424 0.7981 0.3640 0.210 Uiso 1 1 calc R U . . .
C60 C 0.1840(4) 0.66781(19) 0.33520(16) 0.0780(17) Uani 1 1 d . . . . .
H18 H 0.1276 0.6531 0.3465 0.094 Uiso 1 1 calc R U . . .
C61 C 0.2387(4) 0.6831(2) 0.37506(18) 0.095(2) Uani 1 1 d . . . . .
H19 H 0.1996 0.7024 0.3906 0.142 Uiso 1 1 calc R U . . .
H20 H 0.2538 0.6610 0.3946 0.142 Uiso 1 1 calc R U . . .
H21 H 0.2978 0.6957 0.3656 0.142 Uiso 1 1 calc R U . . .
C62 C 0.2460(5) 0.63747(16) 0.3110(2) 0.092(2) Uani 1 1 d . . . . .
H22 H 0.2112 0.6276 0.2854 0.138 Uiso 1 1 calc R U . . .
H23 H 0.3051 0.6501 0.3016 0.138 Uiso 1 1 calc R U . . .
H24 H 0.2611 0.6154 0.3306 0.138 Uiso 1 1 calc R U . . .
C63 C 0.0468(4) 0.68539(15) 0.25796(15) 0.0624(12) Uani 1 1 d . . . . .
H25 H 0.0791 0.6620 0.2448 0.094 Uiso 0.566(12) 1 calc R U P C 1
H26 H 0.0209 0.7090 0.2422 0.094 Uiso 0.434(12) 1 calc R U P C 2
C64 C 0.0209(6) 0.7107(3) 0.2215(3) 0.069(3) Uani 0.566(12) 1 d . . P C 1
H27 H 0.0788 0.7206 0.2076 0.103 Uiso 0.566(12) 1 calc R U P C 1
H28 H -0.0166 0.6956 0.2002 0.103 Uiso 0.566(12) 1 calc R U P C 1
H29 H -0.0168 0.7330 0.2321 0.103 Uiso 0.566(12) 1 calc R U P C 1
C65 C -0.0413(4) 0.66868(18) 0.28147(18) 0.0742(15) Uani 1 1 d . . . . .
H30 H -0.0205 0.6518 0.3058 0.111 Uiso 1 1 calc R U . . .
H31 H -0.0797 0.6905 0.2927 0.111 Uiso 1 1 calc R U . . .
H32 H -0.0795 0.6531 0.2608 0.111 Uiso 1 1 calc R U . . .
C66 C 0.5239(9) 0.9157(3) 0.4104(4) 0.043(2) Uani 0.576(6) 1 d . U P A 1
C67 C 0.4600(8) 0.9099(3) 0.4344(3) 0.043(2) Uani 0.576(6) 1 d . U P A 1
Si4 Si 0.3649(3) 0.89979(9) 0.47346(7) 0.0426(7) Uani 0.576(6) 1 d . . P A 1
C68 C 0.2908(10) 0.9469(4) 0.4775(5) 0.062(3) Uani 0.576(6) 1 d . . P A 1
H242 H 0.2755 0.9548 0.4468 0.075 Uiso 0.576(6) 1 calc R U P A 1
C69 C 0.1952(11) 0.9417(5) 0.5002(6) 0.107(5) Uani 0.576(6) 1 d . . P A 1
H243 H 0.1598 0.9201 0.4864 0.161 Uiso 0.576(6) 1 calc R U P A 1
H244 H 0.2062 0.9355 0.5311 0.161 Uiso 0.576(6) 1 calc R U P A 1
H245 H 0.1584 0.9662 0.4978 0.161 Uiso 0.576(6) 1 calc R U P A 1
C70 C 0.3521(12) 0.9797(4) 0.4963(5) 0.100(5) Uani 0.576(6) 1 d . . P A 1
H246 H 0.4118 0.9812 0.4802 0.150 Uiso 0.576(6) 1 calc R U P A 1
H247 H 0.3181 1.0049 0.4938 0.150 Uiso 0.576(6) 1 calc R U P A 1
H248 H 0.3659 0.9742 0.5271 0.150 Uiso 0.576(6) 1 calc R U P A 1
C71 C 0.4488(15) 0.8935(6) 0.5244(8) 0.083(4) Uani 0.576(6) 1 d . U P A 1
H249 H 0.4052 0.8850 0.5482 0.099 Uiso 0.576(6) 1 calc R U P A 1
C73 C 0.5162(11) 0.8553(4) 0.5163(5) 0.083(4) Uani 0.576(6) 1 d D U P A 1
H250 H 0.4786 0.8342 0.5025 0.124 Uiso 0.576(6) 1 calc R U P A 1
H251 H 0.5688 0.8626 0.4971 0.124 Uiso 0.576(6) 1 calc R U P A 1
H252 H 0.5419 0.8459 0.5443 0.124 Uiso 0.576(6) 1 calc R U P A 1
C74 C 0.2876(13) 0.8608(4) 0.4510(4) 0.065(4) Uani 0.576(6) 1 d . . P A 1
H253 H 0.2325 0.8582 0.4712 0.078 Uiso 0.576(6) 1 calc R U P A 1
C75 C 0.2469(11) 0.8717(4) 0.4067(4) 0.086(4) Uani 0.576(6) 1 d . . P A 1
H254 H 0.2168 0.8978 0.4083 0.130 Uiso 0.576(6) 1 calc R U P A 1
H255 H 0.2982 0.8725 0.3852 0.130 Uiso 0.576(6) 1 calc R U P A 1
H256 H 0.1995 0.8520 0.3977 0.130 Uiso 0.576(6) 1 calc R U P A 1
C76 C 0.3353(9) 0.8198(3) 0.4486(3) 0.079(3) Uani 0.576(6) 1 d . . P A 1
H257 H 0.3615 0.8128 0.4774 0.119 Uiso 0.576(6) 1 calc R U P A 1
H258 H 0.2880 0.8000 0.4398 0.119 Uiso 0.576(6) 1 calc R U P A 1
H259 H 0.3867 0.8204 0.4272 0.119 Uiso 0.576(6) 1 calc R U P A 1
C77 C -0.0612(5) 0.83566(16) 0.42922(18) 0.0793(16) Uani 1 1 d . . . . .
H33 H -0.0849 0.8615 0.4238 0.095 Uiso 1 1 calc R U . . .
C78 C -0.1040(4) 0.80428(13) 0.41060(14) 0.0594(12) Uani 1 1 d . . . . .
H34 H -0.1574 0.8083 0.3919 0.071 Uiso 1 1 calc R U . . .
C79 C -0.0710(3) 0.76530(12) 0.41831(11) 0.0438(9) Uani 1 1 d . . . . .
C80 C -0.1162(3) 0.73205(11) 0.39950(10) 0.0383(8) Uani 1 1 d . . . . .
C81 C -0.0805(2) 0.69369(11) 0.40749(10) 0.0355(8) Uani 1 1 d . . . . .
C82 C -0.1236(3) 0.65960(11) 0.38921(11) 0.0374(8) Uani 1 1 d . . . . .
H35 H -0.1798 0.6627 0.3721 0.045 Uiso 1 1 calc R U . . .
C83 C -0.0874(3) 0.62241(11) 0.39523(11) 0.0390(8) Uani 1 1 d . . . . .
C84 C -0.1392(3) 0.58961(12) 0.37442(14) 0.0484(10) Uani 1 1 d . . . . .
H36 H -0.2049 0.5878 0.3812 0.058 Uiso 1 1 calc R U . . .
C85 C -0.1067(3) 0.56233(12) 0.34760(15) 0.0503(10) Uani 1 1 d . . . . .
H37 H -0.1525 0.5439 0.3372 0.060 Uiso 1 1 calc R U . . .
C86 C -0.0078(3) 0.55662(11) 0.33140(13) 0.0427(9) Uani 1 1 d . . . . .
C87 C 0.0053(3) 0.55438(11) 0.28743(13) 0.0435(9) Uani 1 1 d . . . . .
H38 H -0.0482 0.5583 0.2687 0.052 Uiso 1 1 calc R U . . .
C88 C 0.0947(3) 0.54657(11) 0.26830(13) 0.0424(9) Uani 1 1 d . . . . .
C89 C 0.1079(3) 0.54479(12) 0.22269(13) 0.0467(9) Uani 1 1 d . . . . .
C90 C 0.1975(3) 0.53710(11) 0.20512(13) 0.0461(9) Uani 1 1 d . . . . .
C91 C 0.2126(4) 0.53520(13) 0.15908(14) 0.0543(11) Uani 1 1 d . . . . .
H39 H 0.1604 0.5390 0.1396 0.065 Uiso 1 1 calc R U . . .
C92 C 0.3000(4) 0.52802(13) 0.14285(14) 0.0569(11) Uani 1 1 d . . . . .
H40 H 0.3081 0.5273 0.1121 0.068 Uiso 1 1 calc R U . . .
C93 C 0.3797(4) 0.52161(12) 0.17045(14) 0.0534(11) Uani 1 1 d . . . . .
H41 H 0.4404 0.5164 0.1583 0.064 Uiso 1 1 calc R U . . .
C94 C 0.3688(3) 0.52290(11) 0.21506(13) 0.0458(9) Uani 1 1 d . . . . .
H42 H 0.4223 0.5187 0.2337 0.055 Uiso 1 1 calc R U . . .
C95 C 0.2783(3) 0.53042(10) 0.23346(12) 0.0405(8) Uani 1 1 d . . . . .
C96 C 0.2649(3) 0.53166(10) 0.27919(12) 0.0378(8) Uani 1 1 d . . . . .
C97 C 0.1744(3) 0.53937(10) 0.29657(12) 0.0375(8) Uani 1 1 d . . . . .
C98 C 0.1581(3) 0.54085(10) 0.34221(12) 0.0379(8) Uani 1 1 d . . . . .
H43 H 0.2099 0.5354 0.3614 0.045 Uiso 1 1 calc R U . . .
C99 C 0.0720(3) 0.54975(10) 0.35996(13) 0.0400(8) Uani 1 1 d . . . . .
C100 C 0.0654(3) 0.54976(13) 0.40816(13) 0.0494(10) Uani 1 1 d . . . . .
H44 H 0.0860 0.5263 0.4223 0.059 Uiso 1 1 calc R U . . .
C101 C 0.0344(3) 0.57835(12) 0.43428(13) 0.0460(9) Uani 1 1 d . . . . .
H45 H 0.0386 0.5729 0.4646 0.055 Uiso 1 1 calc R U . . .
C102 C -0.0054(3) 0.61716(12) 0.42281(11) 0.0400(8) Uani 1 1 d . . . . .
C103 C 0.0351(3) 0.64970(12) 0.44197(11) 0.0387(8) Uani 1 1 d . . . . .
H46 H 0.0882 0.6460 0.4609 0.046 Uiso 1 1 calc R U . . .
C104 C 0.0016(3) 0.68853(11) 0.43485(10) 0.0363(8) Uani 1 1 d . . . . .
C105 C 0.0447(3) 0.72202(13) 0.45412(11) 0.0425(9) Uani 1 1 d . . . . .
C106 C 0.0101(3) 0.76028(13) 0.44599(12) 0.0466(9) Uani 1 1 d . . . . .
C107 C 0.0534(4) 0.79445(15) 0.46466(16) 0.0651(13) Uani 1 1 d . . . . .
H47 H 0.1078 0.7914 0.4830 0.078 Uiso 1 1 calc R U . . .
C108 C 0.0196(5) 0.83035(17) 0.4571(2) 0.0832(17) Uani 1 1 d . . . . .
H48 H 0.0492 0.8526 0.4703 0.100 Uiso 1 1 calc R U . . .
C109 C -0.1994(3) 0.73710(12) 0.37317(11) 0.0429(9) Uani 1 1 d . . . . .
C110 C -0.2705(3) 0.74108(12) 0.35130(12) 0.0452(9) Uani 1 1 d . . . . .
Si5 Si -0.38268(8) 0.74857(3) 0.32109(3) 0.0467(3) Uani 1 1 d D . . . .
C111 C -0.4601(3) 0.78076(13) 0.35553(13) 0.0502(10) Uani 1 1 d D . . . .
H49 H -0.4822 0.7636 0.3800 0.060 Uiso 1 1 calc R U . . .
C112 C -0.5503(3) 0.79372(17) 0.33120(17) 0.0677(13) Uani 1 1 d . . . . .
H50 H -0.5807 0.7707 0.3177 0.102 Uiso 1 1 calc R U . . .
H51 H -0.5943 0.8060 0.3518 0.102 Uiso 1 1 calc R U . . .
H52 H -0.5337 0.8128 0.3085 0.102 Uiso 1 1 calc R U . . .
C113 C -0.4102(4) 0.81540(16) 0.37705(19) 0.0723(14) Uani 1 1 d . . . . .
H53 H -0.3529 0.8061 0.3923 0.108 Uiso 1 1 calc R U . . .
H54 H -0.3924 0.8347 0.3548 0.108 Uiso 1 1 calc DR U . . .
H55 H -0.4531 0.8278 0.3980 0.108 Uiso 1 1 calc R U . . .
C114 C -0.3548(8) 0.7663(4) 0.2657(3) 0.075(3) Uani 0.790(10) 1 d . U P D 1
H80 H -0.4125 0.7619 0.2470 0.090 Uiso 0.790(10) 1 calc R U P D 1
C115 C -0.3349(6) 0.8104(4) 0.2664(3) 0.090(3) Uani 0.790(10) 1 d . U P D 1
H81 H -0.3880 0.8242 0.2803 0.135 Uiso 0.790(10) 1 calc R U P D 1
H82 H -0.2762 0.8155 0.2830 0.135 Uiso 0.790(10) 1 calc R U P D 1
H83 H -0.3276 0.8201 0.2365 0.135 Uiso 0.790(10) 1 calc R U P D 1
C116 C -0.2749(6) 0.7457(5) 0.2449(2) 0.119(4) Uani 0.790(10) 1 d . U P D 1
H84 H -0.2875 0.7172 0.2444 0.179 Uiso 0.790(10) 1 calc R U P D 1
H85 H -0.2676 0.7553 0.2149 0.179 Uiso 0.790(10) 1 calc R U P D 1
H86 H -0.2162 0.7508 0.2615 0.179 Uiso 0.790(10) 1 calc R U P D 1
C117 C -0.4502(7) 0.6990(3) 0.3173(3) 0.085(2) Uani 0.790(10) 1 d . U P D 1
H87 H -0.5151 0.7057 0.3058 0.102 Uiso 0.790(10) 1 calc R U P D 1
C118 C -0.4652(7) 0.6813(2) 0.3599(4) 0.109(4) Uani 0.790(10) 1 d . U P D 1
H88 H -0.4927 0.7009 0.3796 0.163 Uiso 0.790(10) 1 calc R U P D 1
H89 H -0.5088 0.6588 0.3570 0.163 Uiso 0.790(10) 1 calc R U P D 1
H90 H -0.4042 0.6721 0.3719 0.163 Uiso 0.790(10) 1 calc R U P D 1
C119 C -0.4070(10) 0.6709(3) 0.2833(3) 0.114(4) Uani 0.790(10) 1 d . U P D 1
H91 H -0.3991 0.6850 0.2556 0.171 Uiso 0.790(10) 1 calc R U P D 1
H92 H -0.3448 0.6616 0.2938 0.171 Uiso 0.790(10) 1 calc R U P D 1
H93 H -0.4495 0.6483 0.2789 0.171 Uiso 0.790(10) 1 calc R U P D 1
C120 C 0.0267(4) 0.55161(15) 0.19417(15) 0.0619(12) Uani 1 1 d . . . . .
C121 C -0.0424(4) 0.55664(19) 0.17209(18) 0.0806(17) Uani 1 1 d . . . . .
Si6 Si -0.15516(12) 0.56247(7) 0.13976(6) 0.0997(6) Uani 1 1 d D . . . .
C122 C -0.2257(6) 0.6031(3) 0.1685(3) 0.077(2) Uani 0.670(7) 1 d D U P E 1
H94 H -0.2855 0.6069 0.1510 0.092 Uiso 0.670(7) 1 calc R U P E 1
C124 C -0.2570(8) 0.5933(4) 0.2151(3) 0.102(3) Uani 0.670(7) 1 d D U P E 1
H95 H -0.2880 0.5674 0.2154 0.153 Uiso 0.670(7) 1 calc R U P E 1
H96 H -0.2011 0.5928 0.2345 0.153 Uiso 0.670(7) 1 calc R U P E 1
H97 H -0.3017 0.6135 0.2252 0.153 Uiso 0.670(7) 1 calc R U P E 1
C127 C -0.0339(9) 0.5634(5) 0.0641(4) 0.123(5) Uani 0.670(7) 1 d D U P E 1
H98 H 0.0226 0.5576 0.0820 0.185 Uiso 0.670(7) 1 calc R U P E 1
H99 H -0.0598 0.5387 0.0521 0.185 Uiso 0.670(7) 1 calc R U P E 1
H100 H -0.0162 0.5810 0.0401 0.185 Uiso 0.670(7) 1 calc R U P E 1
C128 C -0.2527(12) 0.5247(6) 0.1667(5) 0.077(5) Uani 0.330(7) 1 d D U P E 2
H101 H -0.2204 0.4998 0.1764 0.092 Uiso 0.330(7) 1 calc R U P E 2
C129 C -0.310(2) 0.5171(14) 0.1206(11) 0.128(14) Uani 0.330(7) 1 d D U P E 2
H102 H -0.2732 0.4986 0.1026 0.193 Uiso 0.330(7) 1 calc R U P E 2
H103 H -0.3724 0.5058 0.1265 0.193 Uiso 0.330(7) 1 calc R U P E 2
H104 H -0.3171 0.5422 0.1050 0.193 Uiso 0.330(7) 1 calc R U P E 2
C131 C 0.3440(3) 0.52680(10) 0.30839(12) 0.0369(8) Uani 1 1 d . . . . .
C132 C 0.4074(3) 0.52387(11) 0.33495(12) 0.0392(8) Uani 1 1 d . . . . .
Si7 Si 0.50208(7) 0.52459(3) 0.37701(3) 0.0404(2) Uani 1 1 d . . . . .
C133 C 0.4810(3) 0.57142(13) 0.40920(15) 0.0572(11) Uani 1 1 d . . . . .
H56 H 0.4792 0.5932 0.3872 0.069 Uiso 1 1 calc R U . . .
C134 C 0.3858(4) 0.57269(18) 0.43182(19) 0.0788(16) Uani 1 1 d . . . . .
H57 H 0.3351 0.5662 0.4109 0.118 Uiso 1 1 calc R U . . .
H58 H 0.3856 0.5535 0.4558 0.118 Uiso 1 1 calc R U . . .
H59 H 0.3751 0.5992 0.4435 0.118 Uiso 1 1 calc R U . . .
C135 C 0.5640(4) 0.58148(15) 0.44066(18) 0.0729(14) Uani 1 1 d . . . . .
H60 H 0.6242 0.5803 0.4248 0.109 Uiso 1 1 calc R U . . .
H61 H 0.5550 0.6081 0.4524 0.109 Uiso 1 1 calc R U . . .
H62 H 0.5654 0.5624 0.4647 0.109 Uiso 1 1 calc R U . . .
C136 C 0.4943(3) 0.47678(12) 0.40785(13) 0.0510(10) Uani 1 1 d . . . . .
H63 H 0.5098 0.4557 0.3862 0.061 Uiso 1 1 calc R U . . .
C137 C 0.3952(4) 0.46669(17) 0.42463(18) 0.0755(15) Uani 1 1 d . . . . .
H64 H 0.3486 0.4694 0.4008 0.113 Uiso 1 1 calc R U . . .
H65 H 0.3947 0.4395 0.4354 0.113 Uiso 1 1 calc R U . . .
H66 H 0.3787 0.4847 0.4484 0.113 Uiso 1 1 calc R U . . .
C138 C 0.5693(5) 0.47283(16) 0.44425(16) 0.0774(16) Uani 1 1 d . . . . .
H67 H 0.6321 0.4794 0.4327 0.116 Uiso 1 1 calc R U . . .
H68 H 0.5538 0.4909 0.4681 0.116 Uiso 1 1 calc R U . . .
H69 H 0.5698 0.4456 0.4552 0.116 Uiso 1 1 calc R U . . .
C139 C 0.6188(3) 0.52795(13) 0.34733(15) 0.0528(10) Uani 1 1 d . . . . .
H70 H 0.6707 0.5292 0.3698 0.063 Uiso 1 1 calc R U . . .
C140 C 0.6240(3) 0.56568(17) 0.32021(17) 0.0687(13) Uani 1 1 d . . . . .
H71 H 0.6126 0.5886 0.3390 0.103 Uiso 1 1 calc R U . . .
H72 H 0.6871 0.5679 0.3072 0.103 Uiso 1 1 calc R U . . .
H73 H 0.5755 0.5648 0.2970 0.103 Uiso 1 1 calc R U . . .
C141 C 0.6362(4) 0.49113(17) 0.31935(19) 0.0759(15) Uani 1 1 d . . . . .
H74 H 0.6324 0.4675 0.3377 0.114 Uiso 1 1 calc R U . . .
H75 H 0.5878 0.4897 0.2962 0.114 Uiso 1 1 calc R U . . .
H76 H 0.6994 0.4927 0.3063 0.114 Uiso 1 1 calc R U . . .
C142 C 0.1247(3) 0.71554(15) 0.48342(12) 0.0518(10) Uani 1 1 d . . . . .
C143 C 0.1885(4) 0.70783(19) 0.50829(16) 0.0759(17) Uani 1 1 d . . . . .
Si8 Si 0.27677(12) 0.68445(8) 0.54931(5) 0.0521(7) Uani 0.741(5) 1 d . . P F 1
C144 C 0.2192(6) 0.6404(3) 0.5770(3) 0.062(2) Uani 0.741(5) 1 d . . P F 1
H105 H 0.1577 0.6498 0.5895 0.074 Uiso 0.741(5) 1 calc R U P F 1
C145 C 0.2789(5) 0.6238(3) 0.6148(2) 0.074(2) Uani 0.741(5) 1 d . . P F 1
H106 H 0.2943 0.6450 0.6354 0.112 Uiso 0.741(5) 1 calc R U P F 1
H107 H 0.2427 0.6032 0.6298 0.112 Uiso 0.741(5) 1 calc R U P F 1
H108 H 0.3379 0.6125 0.6035 0.112 Uiso 0.741(5) 1 calc R U P F 1
C146 C 0.1953(7) 0.6066(3) 0.5446(3) 0.093(3) Uani 0.741(5) 1 d . . P F 1
H109 H 0.1571 0.6171 0.5203 0.139 Uiso 0.741(5) 1 calc R U P F 1
H110 H 0.2544 0.5953 0.5333 0.139 Uiso 0.741(5) 1 calc R U P F 1
H111 H 0.1592 0.5860 0.5597 0.139 Uiso 0.741(5) 1 calc R U P F 1
C147 C 0.3826(5) 0.6683(2) 0.51643(19) 0.0650(18) Uani 0.741(5) 1 d . . P F 1
H112 H 0.3644 0.6426 0.5028 0.078 Uiso 0.741(5) 1 calc R U P F 1
C148 C 0.4693(5) 0.6600(3) 0.5443(2) 0.078(2) Uani 0.741(5) 1 d . . P F 1
H113 H 0.4520 0.6424 0.5683 0.117 Uiso 0.741(5) 1 calc R U P F 1
H114 H 0.5183 0.6474 0.5265 0.117 Uiso 0.741(5) 1 calc R U P F 1
H115 H 0.4940 0.6849 0.5563 0.117 Uiso 0.741(5) 1 calc R U P F 1
C149 C 0.4074(9) 0.6955(5) 0.4792(4) 0.101(5) Uani 0.741(5) 1 d . . P F 1
H116 H 0.3504 0.7006 0.4614 0.152 Uiso 0.741(5) 1 calc R U P F 1
H117 H 0.4319 0.7205 0.4909 0.152 Uiso 0.741(5) 1 calc R U P F 1
H118 H 0.4561 0.6831 0.4611 0.152 Uiso 0.741(5) 1 calc R U P F 1
C150 C 0.3036(8) 0.7232(3) 0.5910(3) 0.053(2) Uani 0.741(5) 1 d . . P F 1
H119 H 0.3525 0.7121 0.6115 0.063 Uiso 0.741(5) 1 calc R U P F 1
C151 C 0.3440(6) 0.7605(3) 0.5720(3) 0.074(2) Uani 0.741(5) 1 d . . P F 1
H120 H 0.4008 0.7541 0.5551 0.111 Uiso 0.741(5) 1 calc R U P F 1
H121 H 0.2964 0.7729 0.5529 0.111 Uiso 0.741(5) 1 calc R U P F 1
H122 H 0.3611 0.7787 0.5956 0.111 Uiso 0.741(5) 1 calc R U P F 1
C152 C 0.2137(12) 0.7323(6) 0.6179(4) 0.077(5) Uani 0.741(5) 1 d . . P F 1
H123 H 0.1885 0.7077 0.6301 0.115 Uiso 0.741(5) 1 calc R U P F 1
H124 H 0.2303 0.7504 0.6418 0.115 Uiso 0.741(5) 1 calc R U P F 1
H125 H 0.1655 0.7446 0.5990 0.115 Uiso 0.741(5) 1 calc R U P F 1
C153 C 0.8999(11) 0.7537(5) 0.1237(5) 0.099(5) Uani 0.559(6) 1 d . U P B 1
H260 H 0.8459 0.7471 0.1424 0.148 Uiso 0.559(6) 1 calc R U P B 1
H261 H 0.9200 0.7301 0.1077 0.148 Uiso 0.559(6) 1 calc R U P B 1
H262 H 0.9528 0.7633 0.1418 0.148 Uiso 0.559(6) 1 calc R U P B 1
C157 C 0.8787(9) 0.7348(4) 0.0876(4) 0.093(5) Uani 0.441(6) 1 d D U P B 2
H263 H 0.8477 0.7082 0.0863 0.111 Uiso 0.441(6) 1 calc R U P B 2
C158 C 0.8295(9) 0.8226(4) 0.0784(4) 0.072(4) Uani 0.441(6) 1 d D . P B 2
H264 H 0.8574 0.8191 0.1083 0.086 Uiso 0.441(6) 1 calc R U P B 2
C163 C 0.7357(17) 0.7140(6) 0.0051(5) 0.128(8) Uani 0.441(6) 1 d D U P B 2
H265 H 0.7944 0.7033 0.0179 0.192 Uiso 0.441(6) 1 calc R U P B 2
H266 H 0.6822 0.7083 0.0243 0.192 Uiso 0.441(6) 1 calc R U P B 2
H267 H 0.7242 0.7018 -0.0235 0.192 Uiso 0.441(6) 1 calc R U P B 2
C161 C 0.7498(14) 0.8494(8) 0.0816(7) 0.095(7) Uani 0.441(6) 1 d . . P B 2
H268 H 0.7025 0.8383 0.1014 0.142 Uiso 0.441(6) 1 calc R U P B 2
H269 H 0.7720 0.8749 0.0929 0.142 Uiso 0.441(6) 1 calc R U P B 2
H270 H 0.7210 0.8531 0.0526 0.142 Uiso 0.441(6) 1 calc R U P B 2
C155 C 0.9742(11) 0.7275(6) 0.0648(6) 0.125(6) Uani 0.441(6) 1 d D U P B 2
H271 H 0.9633 0.7246 0.0333 0.187 Uiso 0.441(6) 1 calc R U P B 2
H272 H 1.0169 0.7499 0.0702 0.187 Uiso 0.441(6) 1 calc R U P B 2
H273 H 1.0034 0.7033 0.0763 0.187 Uiso 0.441(6) 1 calc R U P B 2
C160 C 0.9098(11) 0.8367(6) 0.0478(7) 0.119(7) Uani 0.441(6) 1 d . . P B 2
H274 H 0.9608 0.8170 0.0474 0.178 Uiso 0.441(6) 1 calc R U P B 2
H275 H 0.8841 0.8402 0.0182 0.178 Uiso 0.441(6) 1 calc R U P B 2
H276 H 0.9352 0.8619 0.0584 0.178 Uiso 0.441(6) 1 calc R U P B 2
C164 C 0.6966(17) 0.7897(7) -0.0147(5) 0.169(10) Uani 0.441(6) 1 d D U P B 2
H277 H 0.7377 0.8128 -0.0107 0.253 Uiso 0.441(6) 1 calc R U P B 2
H278 H 0.6803 0.7867 -0.0457 0.253 Uiso 0.441(6) 1 calc R U P B 2
H279 H 0.6383 0.7932 0.0022 0.253 Uiso 0.441(6) 1 calc R U P B 2
C162 C 0.745(2) 0.7555(6) 0.0000(6) 0.180(11) Uani 0.441(6) 1 d D U P B 2
H280 H 0.8084 0.7581 -0.0143 0.216 Uiso 0.441(6) 1 calc R U P B 2
C170 C -0.2210(6) 0.5186(3) 0.1397(4) 0.091(3) Uani 0.670(7) 1 d D U P E 1
H126 H -0.2144 0.5112 0.1712 0.109 Uiso 0.670(7) 1 calc R U P E 1
C165 C -0.1107(6) 0.5840(3) 0.0928(4) 0.128(4) Uani 0.670(7) 1 d D U P E 1
H127 H -0.0848 0.6104 0.1013 0.154 Uiso 0.670(7) 1 calc R U P E 1
C172 C -0.1531(12) 0.4877(4) 0.1193(6) 0.151(6) Uani 0.670(7) 1 d D U P E 1
H128 H -0.0871 0.4942 0.1271 0.226 Uiso 0.670(7) 1 calc R U P E 1
H129 H -0.1686 0.4614 0.1305 0.226 Uiso 0.670(7) 1 calc R U P E 1
H130 H -0.1606 0.4879 0.0875 0.226 Uiso 0.670(7) 1 calc R U P E 1
C177 C -0.2002(9) 0.5918(4) 0.0588(4) 0.119(4) Uani 0.670(7) 1 d D U P E 1
H131 H -0.2522 0.6048 0.0744 0.178 Uiso 0.670(7) 1 calc R U P E 1
H132 H -0.1790 0.6088 0.0349 0.178 Uiso 0.670(7) 1 calc R U P E 1
H133 H -0.2226 0.5666 0.0470 0.178 Uiso 0.670(7) 1 calc R U P E 1
C168 C -0.1093(15) 0.4795(8) 0.0980(7) 0.089(7) Uani 0.330(7) 1 d . U P E 2
H134 H -0.1613 0.4691 0.1157 0.133 Uiso 0.330(7) 1 calc R U P E 2
H135 H -0.1038 0.4640 0.0712 0.133 Uiso 0.330(7) 1 calc R U P E 2
H136 H -0.0495 0.4779 0.1146 0.133 Uiso 0.330(7) 1 calc R U P E 2
C169 C -0.0478(14) 0.5343(7) 0.0604(6) 0.078(5) Uani 0.330(7) 1 d . U P E 2
H137 H -0.0520 0.5618 0.0506 0.117 Uiso 0.330(7) 1 calc R U P E 2
H138 H 0.0096 0.5308 0.0784 0.117 Uiso 0.330(7) 1 calc R U P E 2
H139 H -0.0447 0.5169 0.0349 0.117 Uiso 0.330(7) 1 calc R U P E 2
C167 C -0.1308(11) 0.5246(5) 0.0858(4) 0.065(4) Uani 0.330(7) 1 d . U P E 2
H140 H -0.1880 0.5255 0.0662 0.078 Uiso 0.330(7) 1 calc R U P E 2
C174 C -0.1776(14) 0.6068(6) 0.1203(5) 0.089(5) Uani 0.330(7) 1 d D U P E 2
H141 H -0.1190 0.6149 0.1043 0.107 Uiso 0.330(7) 1 calc R U P E 2
C176 C -0.2600(14) 0.6112(7) 0.0875(6) 0.104(7) Uani 0.330(7) 1 d D U P E 2
H331 H -0.2529 0.5917 0.0640 0.155 Uiso 0.330(7) 1 calc R U P E 2
H332 H -0.3205 0.6068 0.1023 0.155 Uiso 0.330(7) 1 calc R U P E 2
H333 H -0.2592 0.6378 0.0750 0.155 Uiso 0.330(7) 1 calc R U P E 2
C171 C -0.3349(10) 0.5193(6) 0.1353(6) 0.113(6) Uani 0.670(7) 1 d D U P E 1
H142 H -0.3600 0.5421 0.1513 0.169 Uiso 0.670(7) 1 calc R U P E 1
H143 H -0.3531 0.5215 0.1044 0.169 Uiso 0.670(7) 1 calc R U P E 1
H144 H -0.3611 0.4949 0.1474 0.169 Uiso 0.670(7) 1 calc R U P E 1
C175 C -0.1796(15) 0.6428(5) 0.1715(6) 0.125(6) Uani 0.670(7) 1 d D U P E 1
H145 H -0.1578 0.6509 0.1426 0.187 Uiso 0.670(7) 1 calc R U P E 1
H146 H -0.2256 0.6621 0.1824 0.187 Uiso 0.670(7) 1 calc R U P E 1
H147 H -0.1250 0.6415 0.1916 0.187 Uiso 0.670(7) 1 calc R U P E 1
C179 C -0.191(3) 0.6379(8) 0.1566(10) 0.107(10) Uani 0.330(7) 1 d D U P E 2
H148 H -0.1394 0.6357 0.1781 0.161 Uiso 0.330(7) 1 calc R U P E 2
H149 H -0.1909 0.6644 0.1437 0.161 Uiso 0.330(7) 1 calc R U P E 2
H150 H -0.2522 0.6334 0.1711 0.161 Uiso 0.330(7) 1 calc R U P E 2
C178 C -0.2772(14) 0.5514(7) 0.2081(6) 0.098(6) Uani 0.330(7) 1 d D U P E 2
H151 H -0.2265 0.5488 0.2301 0.146 Uiso 0.330(7) 1 calc R U P E 2
H152 H -0.2824 0.5791 0.1990 0.146 Uiso 0.330(7) 1 calc R U P E 2
H153 H -0.3377 0.5427 0.2205 0.146 Uiso 0.330(7) 1 calc R U P E 2
C184 C -0.347(2) 0.7820(6) 0.2734(6) 0.040(7) Uani 0.210(10) 1 d D U P D 2
H154 H -0.4085 0.7916 0.2605 0.048 Uiso 0.210(10) 1 calc R U P D 2
C186 C -0.2825(17) 0.7687(8) 0.2313(9) 0.067(8) Uani 0.210(10) 1 d D U P D 2
H155 H -0.3084 0.7443 0.2188 0.101 Uiso 0.210(10) 1 calc R U P D 2
H156 H -0.2842 0.7896 0.2092 0.101 Uiso 0.210(10) 1 calc R U P D 2
H157 H -0.2167 0.7643 0.2409 0.101 Uiso 0.210(10) 1 calc R U P D 2
C182 C -0.5011(19) 0.6802(8) 0.3078(10) 0.073(7) Uani 0.210(10) 1 d D U P D 2
H158 H -0.5520 0.6970 0.3190 0.109 Uiso 0.210(10) 1 calc R U P D 2
H159 H -0.5246 0.6654 0.2824 0.109 Uiso 0.210(10) 1 calc R U P D 2
H160 H -0.4807 0.6616 0.3306 0.109 Uiso 0.210(10) 1 calc R U P D 2
C181 C -0.4191(14) 0.7051(7) 0.2949(9) 0.058(6) Uani 0.210(10) 1 d D U P D 2
H161 H -0.4449 0.7164 0.2670 0.070 Uiso 0.210(10) 1 calc R U P D 2
C185 C -0.288(3) 0.8228(6) 0.2870(9) 0.072(8) Uani 0.210(10) 1 d D U P D 2
H334 H -0.2366 0.8273 0.2660 0.108 Uiso 0.210(10) 1 calc DR U P D 2
H335 H -0.2600 0.8197 0.3163 0.108 Uiso 0.210(10) 1 calc DR U P D 2
H336 H -0.3312 0.8454 0.2867 0.108 Uiso 0.210(10) 1 calc DR U P D 2
C183 C -0.337(3) 0.6810(11) 0.2771(13) 0.096(9) Uani 0.210(10) 1 d D U P D 2
H165 H -0.2850 0.6988 0.2691 0.145 Uiso 0.210(10) 1 calc R U P D 2
H166 H -0.3147 0.6625 0.2995 0.145 Uiso 0.210(10) 1 calc R U P D 2
H167 H -0.3586 0.6663 0.2513 0.145 Uiso 0.210(10) 1 calc R U P D 2
C187 C 0.9065(15) 0.7388(6) 0.1377(5) 0.094(6) Uani 0.441(6) 1 d D U P B 2
H281 H 0.8490 0.7436 0.1548 0.141 Uiso 0.441(6) 1 calc R U P B 2
H282 H 0.9371 0.7144 0.1477 0.141 Uiso 0.441(6) 1 calc R U P B 2
H283 H 0.9506 0.7610 0.1416 0.141 Uiso 0.441(6) 1 calc R U P B 2
Cl3 Cl 0.0988(3) 0.43715(13) 0.46546(8) 0.1054(17) Uani 0.603(8) 1 d D U P G 1
C188 C 0.1766(11) 0.4486(4) 0.5102(3) 0.083(5) Uani 0.603(8) 1 d D U P G 1
H168 H 0.1576 0.4337 0.5365 0.099 Uiso 0.603(8) 1 calc R U P G 1
H169 H 0.2429 0.4415 0.5030 0.099 Uiso 0.603(8) 1 calc R U P G 1
Cl5 Cl 0.1671(4) 0.50014(19) 0.5196(2) 0.158(2) Uani 0.603(8) 1 d D U P G 1
Cl7 Cl 0.2022(4) 0.64801(16) 0.15248(18) 0.0869(14) Uani 0.29 1 d D U P H 1
Cl8 Cl 0.1297(6) 0.6286(2) 0.1561(2) 0.109(2) Uani 0.26 1 d D U P I 2
Cl9 Cl 0.1936(5) 0.5213(3) 0.5133(2) 0.134(3) Uani 0.397(8) 1 d D U P G 2
Cl10 Cl 0.1683(9) 0.4412(4) 0.4930(4) 0.191(7) Uani 0.397(8) 1 d D U P G 2
C193 C 0.156(2) 0.4778(5) 0.5262(9) 0.159(10) Uani 0.397(8) 1 d D U P G 2
H170 H 0.1881 0.4703 0.5539 0.190 Uiso 0.397(8) 1 calc R U P G 2
H171 H 0.0874 0.4801 0.5325 0.190 Uiso 0.397(8) 1 calc R U P G 2
Cl11 Cl 0.0956(3) 0.66457(17) 0.07376(13) 0.1487(17) Uani 0.55 1 d D U P . .
C195 C 0.0969(13) 0.6467(8) 0.1252(5) 0.100(7) Uani 0.29 1 d D U P H 1
H172 H 0.0751 0.6189 0.1242 0.120 Uiso 0.29 1 calc R U P H 1
H173 H 0.0498 0.6617 0.1423 0.120 Uiso 0.29 1 calc R U P H 1
C194 C 0.154(2) 0.6678(7) 0.1234(6) 0.114(7) Uani 0.26 1 d D U P I 2
H174 H 0.2234 0.6691 0.1184 0.137 Uiso 0.26 1 calc R U P I 2
H175 H 0.1346 0.6924 0.1383 0.137 Uiso 0.26 1 calc R U P I 2
Si9 Si 0.4089(4) 0.90982(13) 0.46935(14) 0.0519(11) Uani 0.424(6) 1 d . . P A 2
C197 C 0.5055(12) 0.9202(4) 0.4329(5) 0.044(3) Uani 0.424(6) 1 d . U P A 2
C196 C 0.5680(13) 0.9239(4) 0.4077(6) 0.039(3) Uani 0.424(6) 1 d . U P A 2
C198 C 0.3395(12) 0.8690(4) 0.4410(6) 0.073(4) Uani 0.424(6) 1 d . U P A 2
H284 H 0.3859 0.8470 0.4365 0.087 Uiso 0.424(6) 1 calc R U P A 2
C207 C 0.3869(14) 0.9936(4) 0.4759(7) 0.093(6) Uani 0.424(6) 1 d . . P A 2
H285 H 0.4346 0.9945 0.4528 0.140 Uiso 0.424(6) 1 calc R U P A 2
H286 H 0.3428 1.0158 0.4725 0.140 Uiso 0.424(6) 1 calc R U P A 2
H287 H 0.4188 0.9953 0.5044 0.140 Uiso 0.424(6) 1 calc R U P A 2
C200 C 0.3334(13) 0.9560(8) 0.4730(9) 0.086(7) Uani 0.424(6) 1 d . . P A 2
H288 H 0.2982 0.9573 0.4445 0.104 Uiso 0.424(6) 1 calc R U P A 2
C206 C 0.2519(17) 0.9505(8) 0.5094(8) 0.131(11) Uani 0.424(6) 1 d . . P A 2
H289 H 0.2201 0.9250 0.5052 0.196 Uiso 0.424(6) 1 calc R U P A 2
H290 H 0.2810 0.9513 0.5386 0.196 Uiso 0.424(6) 1 calc R U P A 2
H291 H 0.2051 0.9718 0.5066 0.196 Uiso 0.424(6) 1 calc R U P A 2
C201 C 0.421(2) 0.8826(9) 0.5260(11) 0.083(4) Uani 0.424(6) 1 d . U P A 2
H292 H 0.4056 0.8568 0.5118 0.099 Uiso 0.424(6) 1 calc R U P A 2
C210 C 0.517(2) 0.8726(10) 0.5273(10) 0.155(12) Uani 0.424(6) 1 d D U P A 2
H293 H 0.5470 0.8813 0.5003 0.232 Uiso 0.424(6) 1 calc R U P A 2
H294 H 0.5474 0.8855 0.5523 0.232 Uiso 0.424(6) 1 calc R U P A 2
H295 H 0.5230 0.8439 0.5302 0.232 Uiso 0.424(6) 1 calc R U P A 2
C209 C 0.3025(13) 0.8800(5) 0.3954(6) 0.083(5) Uani 0.424(6) 1 d . U P A 2
H296 H 0.3545 0.8913 0.3784 0.124 Uiso 0.424(6) 1 calc R U P A 2
H297 H 0.2783 0.8562 0.3807 0.124 Uiso 0.424(6) 1 calc R U P A 2
H298 H 0.2512 0.8994 0.3980 0.124 Uiso 0.424(6) 1 calc R U P A 2
C211 C 0.266(2) 0.8529(10) 0.4651(10) 0.119(10) Uani 0.424(6) 1 d . U P A 2
H299 H 0.2892 0.8459 0.4943 0.178 Uiso 0.424(6) 1 calc R U P A 2
H300 H 0.2144 0.8724 0.4676 0.178 Uiso 0.424(6) 1 calc R U P A 2
H301 H 0.2415 0.8292 0.4504 0.178 Uiso 0.424(6) 1 calc R U P A 2
C212 C 0.3549(8) 0.8738(3) 0.5613(3) 0.056(3) Uani 0.424(6) 1 d D U P A 2
H302 H 0.2914 0.8836 0.5534 0.084 Uiso 0.424(6) 1 calc R U P A 2
H303 H 0.3523 0.8452 0.5661 0.084 Uiso 0.424(6) 1 calc R U P A 2
H304 H 0.3767 0.8869 0.5882 0.084 Uiso 0.424(6) 1 calc R U P A 2
C213 C 0.5085(12) 0.9241(5) 0.5450(4) 0.128(5) Uani 0.576(6) 1 d D U P A 1
H305 H 0.4701 0.9477 0.5504 0.192 Uiso 0.576(6) 1 calc R U P A 1
H306 H 0.5342 0.9141 0.5727 0.192 Uiso 0.576(6) 1 calc R U P A 1
H307 H 0.5611 0.9308 0.5256 0.192 Uiso 0.576(6) 1 calc R U P A 1
Si10 Si 0.9963(5) 0.9141(2) 0.2072(3) 0.0881(19) Uani 0.424(6) 1 d D U P A 2
C215 C 0.9208(15) 0.9277(6) 0.2505(6) 0.056(4) Uani 0.424(6) 1 d . U P A 2
C214 C 0.8682(14) 0.9311(5) 0.2797(6) 0.036(5) Uani 0.424(6) 1 d . U P A 2
C218 C 1.0735(14) 0.8414(6) 0.1932(6) 0.094(6) Uani 0.576(6) 1 d D U P A 1
H308 H 1.1346 0.8537 0.2008 0.142 Uiso 0.576(6) 1 calc R U P A 1
H309 H 1.0765 0.8130 0.1994 0.142 Uiso 0.576(6) 1 calc R U P A 1
H310 H 1.0601 0.8454 0.1620 0.142 Uiso 0.576(6) 1 calc R U P A 1
C220 C 0.9879(14) 0.9521(7) 0.1583(7) 0.123(6) Uani 0.424(6) 1 d D U P A 2
H311 H 0.9859 0.9794 0.1708 0.147 Uiso 0.424(6) 1 calc R U P A 2
C222 C 0.8813(15) 0.9402(9) 0.1429(7) 0.096(7) Uani 0.424(6) 1 d D U P A 2
H312 H 0.8359 0.9484 0.1653 0.143 Uiso 0.424(6) 1 calc R U P A 2
H313 H 0.8660 0.9535 0.1153 0.143 Uiso 0.424(6) 1 calc R U P A 2
H314 H 0.8775 0.9116 0.1389 0.143 Uiso 0.424(6) 1 calc R U P A 2
C221 C 1.0881(19) 0.9461(8) 0.1354(9) 0.133(8) Uani 0.424(6) 1 d D U P A 2
H315 H 1.1386 0.9570 0.1541 0.199 Uiso 0.424(6) 1 calc R U P A 2
H316 H 1.0994 0.9179 0.1307 0.199 Uiso 0.424(6) 1 calc R U P A 2
H317 H 1.0879 0.9598 0.1072 0.199 Uiso 0.424(6) 1 calc R U P A 2
C219 C 0.8927(8) 0.8432(3) 0.2111(5) 0.067(3) Uani 0.576(6) 1 d D U P A 1
H318 H 0.8470 0.8569 0.2297 0.101 Uiso 0.576(6) 1 calc R U P A 1
H319 H 0.8752 0.8473 0.1804 0.101 Uiso 0.576(6) 1 calc R U P A 1
H320 H 0.8917 0.8149 0.2177 0.101 Uiso 0.576(6) 1 calc R U P A 1
C217 C 0.9952(9) 0.8600(3) 0.2199(5) 0.067(3) Uani 0.576(6) 1 d D U P A 1
H321 H 1.0097 0.8500 0.2499 0.080 Uiso 0.576(6) 1 calc R U P A 1
C224 C 0.9125(11) 0.9434(4) 0.3712(5) 0.067(4) Uani 0.424(6) 1 d . . P A 2
H202 H 0.9629 0.9431 0.3508 0.080 Uiso 0.424(6) 1 calc R U P A 2
C233 C 0.8129(13) 0.9369(4) 0.3577(6) 0.046(4) Uani 0.424(6) 1 d . . P A 2
C228 C 0.7410(14) 0.9340(4) 0.3889(6) 0.039(4) Uani 0.424(6) 1 d . . P A 2
C225 C 0.9289(12) 0.9498(4) 0.4153(5) 0.074(5) Uani 0.424(6) 1 d . . P A 2
H203 H 0.9907 0.9568 0.4255 0.088 Uiso 0.424(6) 1 calc R U P A 2
C227 C 0.7652(13) 0.9392(3) 0.4340(5) 0.062(4) Uani 0.424(6) 1 d . . P A 2
H204 H 0.7179 0.9376 0.4559 0.074 Uiso 0.424(6) 1 calc R U P A 2
C226 C 0.855(2) 0.9462(10) 0.4445(11) 0.059(5) Uani 0.424(6) 1 d . . P A 2
H205 H 0.8706 0.9489 0.4746 0.071 Uiso 0.424(6) 1 calc R U P A 2
C230 C 0.6220(13) 0.9243(6) 0.3300(7) 0.031(2) Uani 0.424(6) 1 d . U P A 2
C229 C 0.6443(15) 0.9277(4) 0.3759(5) 0.040(4) Uani 0.424(6) 1 d . . P A 2
C231 C 0.6954(13) 0.9269(6) 0.2985(6) 0.029(2) Uani 0.424(6) 1 d . U P A 2
C232 C 0.7940(17) 0.9317(5) 0.3116(7) 0.039(6) Uani 0.424(6) 1 d . . P A 2
C234 C 0.5290(15) 0.9188(8) 0.3154(10) 0.031(2) Uani 0.424(6) 1 d . . P A 2
H329 H 0.4817 0.9194 0.3374 0.038 Uiso 0.424(6) 1 calc R U P A 2
C235 C 0.4993(9) 0.9135(6) 0.3165(6) 0.031(2) Uani 0.576(6) 1 d . . P A 1
H330 H 0.4439 0.9106 0.3338 0.038 Uiso 0.576(6) 1 calc R U P A 1
C236 C 0.6715(16) 0.9261(8) 0.2538(8) 0.028(4) Uani 0.424(6) 1 d . U P A 2
H208 H 0.7173 0.9316 0.2320 0.034 Uiso 0.424(6) 1 calc R U P A 2
Si11 Si 0.3021(3) 0.70851(15) 0.53420(15) 0.0392(15) Uani 0.259(5) 1 d D . P F 2
C237 C 0.299(3) 0.7388(7) 0.5874(8) 0.055(8) Uani 0.259(5) 1 d D U P F 2
H176 H 0.3597 0.7319 0.6029 0.066 Uiso 0.259(5) 1 calc R U P F 2
C240 C 0.4130(12) 0.7206(7) 0.4998(8) 0.074(6) Uani 0.259(5) 1 d D . P F 2
H177 H 0.4645 0.7292 0.5204 0.089 Uiso 0.259(5) 1 calc R U P F 2
C238 C 0.231(4) 0.7321(13) 0.6170(9) 0.071(13) Uani 0.259(5) 1 d D U P F 2
H178 H 0.2276 0.7038 0.6234 0.106 Uiso 0.259(5) 1 calc R U P F 2
H179 H 0.2454 0.7467 0.6438 0.106 Uiso 0.259(5) 1 calc R U P F 2
H180 H 0.1692 0.7409 0.6052 0.106 Uiso 0.259(5) 1 calc R U P F 2
C239 C 0.311(2) 0.7844(7) 0.5740(7) 0.077(6) Uani 0.259(5) 1 d D U P F 2
H181 H 0.3619 0.7869 0.5525 0.116 Uiso 0.259(5) 1 calc R U P F 2
H182 H 0.2512 0.7942 0.5614 0.116 Uiso 0.259(5) 1 calc R U P F 2
H183 H 0.3274 0.8000 0.6000 0.116 Uiso 0.259(5) 1 calc R U P F 2
C242 C 0.3978(15) 0.7529(8) 0.4681(7) 0.082(7) Uani 0.259(5) 1 d . . P F 2
H184 H 0.3737 0.7762 0.4833 0.123 Uiso 0.259(5) 1 calc R U P F 2
H185 H 0.4582 0.7593 0.4540 0.123 Uiso 0.259(5) 1 calc R U P F 2
H186 H 0.3514 0.7445 0.4459 0.123 Uiso 0.259(5) 1 calc R U P F 2
C241 C 0.451(3) 0.6845(11) 0.4744(13) 0.106(12) Uani 0.259(5) 1 d . . P F 2
H187 H 0.4616 0.6625 0.4946 0.159 Uiso 0.259(5) 1 calc R U P F 2
H188 H 0.4040 0.6766 0.4521 0.159 Uiso 0.259(5) 1 calc R U P F 2
H189 H 0.5108 0.6915 0.4603 0.159 Uiso 0.259(5) 1 calc R U P F 2
C245 C 0.203(3) 0.6370(10) 0.5584(10) 0.087(9) Uani 0.259(5) 1 d . U P F 2
H190 H 0.1565 0.6438 0.5355 0.131 Uiso 0.259(5) 1 calc R U P F 2
H191 H 0.2055 0.6082 0.5617 0.131 Uiso 0.259(5) 1 calc R U P F 2
H192 H 0.1834 0.6489 0.5861 0.131 Uiso 0.259(5) 1 calc R U P F 2
C244 C 0.373(2) 0.6420(8) 0.5811(9) 0.102(8) Uani 0.259(5) 1 d . U P F 2
H193 H 0.4355 0.6520 0.5731 0.152 Uiso 0.259(5) 1 calc R U P F 2
H194 H 0.3533 0.6539 0.6088 0.152 Uiso 0.259(5) 1 calc R U P F 2
H195 H 0.3754 0.6132 0.5844 0.152 Uiso 0.259(5) 1 calc R U P F 2
C246 C 0.3010(18) 0.6526(5) 0.5459(8) 0.080(6) Uani 0.259(5) 1 d D U P F 2
H196 H 0.3204 0.6387 0.5185 0.096 Uiso 0.259(5) 1 calc R U P F 2
C248 C 1.0522(19) 0.8412(8) 0.1810(9) 0.105(9) Uani 0.424(6) 1 d D U P A 2
H322 H 1.1165 0.8444 0.1932 0.158 Uiso 0.424(6) 1 calc R U P A 2
H323 H 1.0416 0.8134 0.1735 0.158 Uiso 0.424(6) 1 calc R U P A 2
H324 H 1.0456 0.8575 0.1547 0.158 Uiso 0.424(6) 1 calc R U P A 2
C249 C 0.870(2) 0.8494(11) 0.1955(12) 0.169(12) Uani 0.424(6) 1 d D U P A 2
H325 H 0.8226 0.8577 0.2169 0.254 Uiso 0.424(6) 1 calc R U P A 2
H326 H 0.8636 0.8657 0.1691 0.254 Uiso 0.424(6) 1 calc R U P A 2
H327 H 0.8596 0.8216 0.1879 0.254 Uiso 0.424(6) 1 calc R U P A 2
C247 C 0.976(2) 0.8548(6) 0.2161(11) 0.148(11) Uani 0.424(6) 1 d D U P A 2
H328 H 0.9859 0.8447 0.2465 0.178 Uiso 0.424(6) 1 calc R U P A 2
C250 C 0.0826(10) 0.6587(4) 0.2206(4) 0.081(5) Uani 0.434(12) 1 d . . P C 2
H77 H 0.1383 0.6709 0.2071 0.122 Uiso 0.434(12) 1 calc R U P C 2
H78 H 0.1002 0.6328 0.2324 0.122 Uiso 0.434(12) 1 calc R U P C 2
H79 H 0.0320 0.6555 0.1986 0.122 Uiso 0.434(12) 1 calc R U P C 2

loop_
_atom_site_aniso_label
_atom_site_aniso_U_11
_atom_site_aniso_U_22
_atom_site_aniso_U_33
_atom_site_aniso_U_23
_atom_site_aniso_U_13
_atom_site_aniso_U_12
C1 0.056(14) 0.057(7) 0.065(13) -0.013(7) -0.021(9) 0.007(7)
C2 0.061(7) 0.042(5) 0.058(6) -0.015(4) -0.014(5) 0.013(4)
C3 0.038(9) 0.028(5) 0.033(8) -0.004(4) -0.001(5) 0.002(5)
C4 0.039(8) 0.027(5) 0.033(7) -0.004(4) 0.008(5) 0.008(4)
C5 0.027(6) 0.031(3) 0.028(6) 0.001(3) 0.006(4) 0.006(4)
C6 0.035(6) 0.030(7) 0.028(6) 0.004(4) 0.020(4) 0.000(4)
C7 0.035(2) 0.0330(18) 0.0398(19) 0.0012(14) -0.0070(15) 0.0077(14)
C8 0.031(2) 0.044(2) 0.0386(19) 0.0094(15) 0.0022(15) -0.0010(15)
C9 0.0322(19) 0.048(2) 0.0295(17) 0.0120(15) 0.0016(14) -0.0024(15)
C10 0.0243(17) 0.0454(19) 0.0246(15) 0.0111(14) -0.0029(13) -0.0011(14)
C11 0.0242(17) 0.049(2) 0.0208(14) 0.0061(13) 0.0009(12) 0.0018(14)
C12 0.0257(18) 0.0458(19) 0.0198(14) 0.0027(13) -0.0040(12) 0.0063(14)
C13 0.0315(19) 0.050(2) 0.0226(15) -0.0020(14) -0.0025(13) 0.0086(15)
C14 0.047(2) 0.050(2) 0.0304(17) -0.0049(15) -0.0028(16) 0.0092(17)
C15 0.058(3) 0.057(3) 0.053(2) -0.012(2) 0.007(2) 0.014(2)
C16 0.088(4) 0.052(3) 0.077(3) -0.017(2) 0.016(3) 0.019(3)
C17 0.097(4) 0.042(2) 0.086(4) -0.004(2) 0.019(3) -0.002(2)
C18 0.076(3) 0.042(2) 0.061(3) 0.0008(19) 0.018(2) 0.001(2)
C19 0.049(2) 0.043(2) 0.0361(19) 0.0010(15) 0.0011(16) 0.0067(17)
C20 0.039(2) 0.0396(19) 0.0307(17) 0.0057(14) 0.0009(15) 0.0061(15)
C21 0.0256(18) 0.0386(18) 0.0239(15) 0.0073(13) 0.0002(12) 0.0061(13)
C22 0.0252(18) 0.0414(19) 0.0309(16) 0.0093(14) 0.0051(13) 0.0028(14)
C23 0.0242(18) 0.0404(18) 0.0313(16) 0.0100(14) 0.0007(13) 0.0071(13)
C24 0.0275(19) 0.0379(19) 0.056(2) 0.0111(17) 0.0104(16) 0.0066(14)
C25 0.043(2) 0.037(2) 0.050(2) 0.0079(16) 0.0157(17) 0.0125(16)
C26 0.045(2) 0.0352(18) 0.0376(19) 0.0040(14) 0.0050(16) 0.0120(15)
C28 0.034(8) 0.032(4) 0.029(4) 0.003(3) 0.012(4) 0.003(4)
C29 0.042(7) 0.025(5) 0.043(7) -0.002(4) 0.009(5) 0.003(4)
C30 0.052(8) 0.037(5) 0.027(5) -0.009(4) 0.008(6) 0.009(4)
C31 0.082(8) 0.066(6) 0.039(5) -0.017(4) -0.011(5) -0.003(5)
C32 0.080(8) 0.100(8) 0.045(5) -0.034(5) -0.008(6) 0.023(6)
C33 0.019(6) 0.042(4) 0.024(6) -0.008(4) 0.009(5) 0.008(4)
C34 0.037(6) 0.049(4) 0.033(7) -0.011(5) 0.011(6) 0.012(5)
Si1 0.0429(14) 0.0447(14) 0.0481(14) -0.0086(13) -0.0040(13) 0.0200(10)
C35 0.056(3) 0.087(4) 0.097(4) 0.003(3) 0.003(3) 0.024(3)
C36 0.061(4) 0.109(5) 0.107(5) 0.021(4) -0.002(3) 0.023(3)
C37 0.039(3) 0.080(4) 0.182(7) 0.017(4) -0.005(4) 0.002(3)
C38 0.049(5) 0.037(4) 0.045(4) -0.007(3) -0.009(3) 0.016(3)
C39 0.049(6) 0.096(8) 0.078(7) -0.006(6) 0.024(5) 0.043(6)
C40 0.075(8) 0.052(6) 0.065(7) -0.004(6) 0.013(6) 0.004(5)
C44 0.038(2) 0.062(2) 0.0284(17) -0.0076(16) 0.0024(16) 0.0095(17)
C45 0.055(3) 0.069(3) 0.041(2) -0.0106(19) 0.008(2) 0.007(2)
Si2 0.0916(12) 0.0973(11) 0.0708(9) -0.0303(8) 0.0553(9) -0.0210(9)
C46 0.058(6) 0.081(6) 0.066(5) 0.004(4) 0.034(4) 0.007(4)
C47 0.149(18) 0.078(7) 0.083(10) 0.010(8) 0.074(10) 0.022(10)
C48 0.082(7) 0.090(7) 0.058(5) 0.024(5) 0.030(5) 0.029(5)
C49 0.057(5) 0.107(7) 0.050(4) -0.009(5) 0.007(4) -0.024(5)
C51 0.057(6) 0.172(12) 0.071(6) 0.013(7) -0.003(5) -0.028(7)
C52 0.049(5) 0.129(8) 0.025(4) -0.027(5) 0.013(3) -0.019(5)
C53 0.169(13) 0.070(7) 0.127(10) 0.000(7) 0.086(10) 0.035(7)
C54 0.133(11) 0.144(11) 0.043(6) -0.024(6) 0.000(6) -0.080(9)
C55 0.049(2) 0.0330(18) 0.0395(19) 0.0076(15) 0.0057(17) 0.0013(15)
C56 0.052(3) 0.039(2) 0.047(2) 0.0063(16) 0.0174(19) -0.0045(17)
Si3 0.0569(8) 0.0570(7) 0.0463(6) 0.0022(5) 0.0195(5) -0.0180(5)
C57 0.068(3) 0.072(3) 0.082(3) -0.010(3) 0.038(3) -0.011(3)
C58 0.140(6) 0.074(4) 0.097(5) 0.015(3) 0.060(4) 0.007(4)
C59 0.105(6) 0.137(7) 0.180(8) -0.098(6) 0.070(6) -0.048(5)
C60 0.078(4) 0.107(4) 0.049(3) 0.027(3) 0.001(2) -0.045(3)
C61 0.065(4) 0.163(7) 0.058(3) -0.007(4) 0.010(3) -0.011(4)
C62 0.144(6) 0.053(3) 0.078(4) 0.018(3) -0.022(4) -0.013(3)
C63 0.060(3) 0.073(3) 0.055(3) -0.002(2) 0.018(2) -0.021(2)
C64 0.059(6) 0.106(8) 0.042(4) 0.022(4) 0.000(4) -0.027(5)
C65 0.063(3) 0.091(4) 0.069(3) 0.014(3) 0.010(3) -0.027(3)
C66 0.052(6) 0.039(5) 0.037(5) -0.003(4) 0.010(6) 0.001(4)
C67 0.054(5) 0.043(4) 0.033(4) -0.001(3) 0.008(4) 0.001(4)
Si4 0.0496(19) 0.0518(15) 0.0264(9) -0.0029(9) 0.0035(11) 0.0033(12)
C68 0.061(9) 0.064(7) 0.061(6) -0.014(5) -0.001(7) 0.013(6)
C69 0.089(11) 0.131(12) 0.103(11) 0.004(9) 0.029(9) 0.043(10)
C70 0.125(13) 0.066(9) 0.109(11) -0.031(8) 0.011(9) -0.006(8)
C71 0.099(10) 0.099(10) 0.050(3) 0.012(7) -0.017(7) 0.003(7)
C73 0.096(8) 0.083(8) 0.070(8) 0.025(6) -0.023(6) 0.022(6)
C74 0.074(11) 0.070(8) 0.051(6) -0.001(5) 0.011(6) 0.002(8)
C75 0.122(12) 0.080(8) 0.057(6) -0.003(5) -0.025(7) -0.027(7)
C76 0.129(9) 0.054(5) 0.055(5) 0.003(4) 0.020(5) 0.007(5)
C77 0.111(5) 0.055(3) 0.071(3) -0.004(2) 0.007(3) 0.003(3)
C78 0.080(3) 0.055(3) 0.043(2) 0.0019(19) 0.008(2) 0.009(2)
C79 0.049(2) 0.057(2) 0.0263(17) 0.0017(16) 0.0083(16) 0.0024(18)
C80 0.043(2) 0.051(2) 0.0205(15) 0.0055(14) 0.0015(14) 0.0066(16)
C81 0.0294(19) 0.056(2) 0.0209(15) 0.0070(14) -0.0006(13) 0.0029(15)
C82 0.0271(19) 0.055(2) 0.0300(17) 0.0054(15) -0.0074(14) 0.0015(15)
C83 0.0273(19) 0.053(2) 0.0367(18) 0.0069(16) -0.0009(14) 0.0016(15)
C84 0.028(2) 0.053(2) 0.064(3) 0.003(2) -0.0076(18) -0.0005(16)
C85 0.030(2) 0.049(2) 0.071(3) 0.003(2) -0.0099(19) -0.0039(17)
C86 0.035(2) 0.0371(19) 0.055(2) 0.0058(16) -0.0089(17) -0.0021(15)
C87 0.035(2) 0.0372(19) 0.058(2) 0.0013(17) -0.0162(17) 0.0001(15)
C88 0.043(2) 0.0373(19) 0.047(2) 0.0049(16) -0.0170(17) -0.0045(16)
C89 0.050(3) 0.043(2) 0.047(2) -0.0001(17) -0.0154(18) 0.0007(17)
C90 0.060(3) 0.037(2) 0.042(2) 0.0035(16) -0.0127(18) -0.0074(17)
C91 0.069(3) 0.051(2) 0.043(2) 0.0008(18) -0.008(2) 0.000(2)
C92 0.081(3) 0.049(2) 0.041(2) 0.0046(18) -0.005(2) -0.012(2)
C93 0.068(3) 0.038(2) 0.053(2) -0.0005(17) 0.015(2) -0.0100(19)
C94 0.055(3) 0.0329(19) 0.049(2) 0.0042(16) 0.0003(18) -0.0048(16)
C95 0.048(2) 0.0304(18) 0.043(2) 0.0027(15) -0.0003(17) -0.0040(15)
C96 0.042(2) 0.0287(17) 0.0424(19) 0.0052(14) -0.0076(16) -0.0021(14)
C97 0.038(2) 0.0312(17) 0.0428(19) 0.0065(14) -0.0065(15) -0.0018(14)
C98 0.036(2) 0.0368(18) 0.0408(19) 0.0103(15) -0.0093(15) 0.0008(15)
C99 0.035(2) 0.0355(19) 0.050(2) 0.0103(16) -0.0031(16) 0.0008(14)
C100 0.043(2) 0.054(2) 0.052(2) 0.0234(19) -0.0018(18) 0.0083(18)
C101 0.038(2) 0.061(2) 0.040(2) 0.0202(18) 0.0008(16) 0.0086(18)
C102 0.031(2) 0.057(2) 0.0313(17) 0.0118(16) 0.0013(14) 0.0020(16)
C103 0.0279(19) 0.063(2) 0.0251(16) 0.0095(15) -0.0042(13) 0.0037(16)
C104 0.033(2) 0.056(2) 0.0208(15) 0.0040(14) -0.0011(13) 0.0012(15)
C105 0.036(2) 0.069(3) 0.0221(16) -0.0023(16) 0.0007(14) -0.0039(18)
C106 0.051(3) 0.059(2) 0.0306(18) -0.0046(17) 0.0044(16) -0.0041(19)
C107 0.069(3) 0.071(3) 0.054(3) -0.014(2) 0.002(2) -0.010(2)
C108 0.104(5) 0.064(3) 0.081(4) -0.023(3) -0.006(3) -0.011(3)
C109 0.054(3) 0.050(2) 0.0245(16) 0.0029(15) 0.0005(17) 0.0148(18)
C110 0.053(3) 0.054(2) 0.0289(17) 0.0028(16) -0.0047(17) 0.0175(18)
Si5 0.0480(7) 0.0573(7) 0.0345(5) -0.0057(4) -0.0079(4) 0.0148(5)
C111 0.054(3) 0.056(2) 0.041(2) -0.0004(18) -0.0023(18) 0.0131(19)
C112 0.049(3) 0.088(4) 0.066(3) -0.009(3) -0.006(2) 0.019(2)
C113 0.066(3) 0.067(3) 0.083(3) -0.022(3) -0.013(3) 0.024(2)
C114 0.056(4) 0.139(8) 0.030(3) 0.003(4) -0.004(3) 0.019(6)
C115 0.061(5) 0.139(9) 0.071(5) 0.044(6) -0.002(4) -0.007(5)
C116 0.079(6) 0.240(12) 0.039(4) -0.011(6) 0.012(4) 0.049(7)
C117 0.091(6) 0.067(5) 0.096(6) -0.024(4) 0.014(5) 0.002(4)
C118 0.116(7) 0.047(4) 0.163(9) 0.008(5) 0.040(6) -0.005(4)
C119 0.177(11) 0.075(6) 0.089(6) -0.013(4) -0.033(7) 0.019(6)
C120 0.069(3) 0.066(3) 0.050(2) -0.005(2) -0.027(2) 0.005(2)
C121 0.072(4) 0.108(4) 0.061(3) -0.010(3) -0.027(3) 0.022(3)
Si6 0.0564(10) 0.1632(19) 0.0791(11) 0.0053(11) -0.0225(8) 0.0189(10)
C122 0.063(5) 0.088(5) 0.080(5) 0.009(4) 0.002(4) 0.003(4)
C124 0.085(7) 0.113(8) 0.107(7) -0.008(6) 0.017(6) 0.017(6)
C127 0.080(7) 0.198(13) 0.090(7) 0.029(9) -0.020(6) 0.007(9)
C128 0.047(8) 0.134(12) 0.050(7) -0.012(8) 0.015(6) -0.032(8)
C129 0.11(2) 0.14(2) 0.14(2) 0.013(17) -0.003(17) 0.008(18)
C131 0.035(2) 0.0343(18) 0.0412(19) 0.0014(14) 0.0020(16) -0.0020(14)
C132 0.035(2) 0.041(2) 0.0414(19) 0.0013(15) 0.0004(16) 0.0008(15)
Si7 0.0390(6) 0.0415(5) 0.0404(5) -0.0051(4) -0.0065(4) 0.0020(4)
C133 0.069(3) 0.046(2) 0.056(2) -0.0117(19) -0.007(2) 0.005(2)
C134 0.082(4) 0.081(4) 0.073(3) -0.031(3) 0.001(3) 0.015(3)
C135 0.084(4) 0.060(3) 0.074(3) -0.026(2) -0.017(3) -0.003(3)
C136 0.070(3) 0.044(2) 0.039(2) -0.0053(17) -0.0117(19) 0.0069(19)
C137 0.091(4) 0.071(3) 0.065(3) 0.018(3) 0.005(3) -0.016(3)
C138 0.108(5) 0.071(3) 0.054(3) -0.003(2) -0.035(3) 0.019(3)
C139 0.036(2) 0.063(3) 0.060(3) -0.010(2) -0.0064(18) -0.0039(18)
C140 0.045(3) 0.090(4) 0.071(3) 0.008(3) -0.001(2) -0.019(2)
C141 0.052(3) 0.086(4) 0.091(4) -0.030(3) 0.018(3) -0.006(3)
C142 0.039(2) 0.084(3) 0.0327(19) -0.0154(19) -0.0028(17) 0.002(2)
C143 0.047(3) 0.130(5) 0.050(3) -0.043(3) -0.016(2) 0.015(3)
Si8 0.0367(9) 0.0870(18) 0.0324(8) -0.0047(9) -0.0128(6) 0.0049(9)
C144 0.051(4) 0.086(5) 0.047(5) 0.001(4) -0.020(3) 0.005(3)
C145 0.054(4) 0.110(6) 0.059(4) 0.017(4) -0.024(3) -0.004(4)
C146 0.126(8) 0.085(6) 0.065(5) 0.002(4) -0.049(5) -0.004(5)
C147 0.057(4) 0.099(5) 0.039(3) -0.017(3) -0.008(3) 0.006(3)
C148 0.057(4) 0.117(6) 0.060(4) -0.005(4) -0.003(3) 0.026(4)
C149 0.078(8) 0.174(15) 0.052(5) 0.008(7) -0.003(5) 0.026(8)
C150 0.043(4) 0.081(8) 0.033(4) -0.011(4) -0.011(3) 0.003(5)
C151 0.070(5) 0.099(7) 0.053(4) -0.010(5) -0.017(4) 0.003(5)
C152 0.041(6) 0.133(11) 0.056(7) -0.034(6) 0.002(5) -0.002(5)
C153 0.067(7) 0.154(14) 0.075(8) 0.056(8) -0.023(6) -0.023(8)
C157 0.055(7) 0.106(9) 0.117(10) -0.063(8) 0.002(7) 0.009(6)
C158 0.055(7) 0.090(9) 0.071(7) -0.011(6) 0.024(6) -0.014(6)
C163 0.116(15) 0.23(2) 0.040(8) -0.029(11) 0.010(9) 0.003(16)
C161 0.062(11) 0.136(19) 0.088(14) -0.020(12) 0.026(9) -0.015(10)
C155 0.077(10) 0.180(17) 0.117(12) -0.001(12) 0.025(9) 0.005(10)
C160 0.066(10) 0.135(15) 0.156(16) 0.001(12) 0.067(10) -0.006(9)
C164 0.159(18) 0.25(2) 0.100(12) -0.079(15) 0.023(12) 0.048(17)
C162 0.181(17) 0.237(19) 0.122(14) -0.009(14) 0.061(13) 0.011(15)
C170 0.083(6) 0.079(5) 0.111(7) 0.016(5) -0.013(6) -0.010(5)
C165 0.078(6) 0.097(6) 0.210(9) -0.093(6) 0.055(6) -0.031(5)
C172 0.170(13) 0.081(7) 0.200(14) -0.045(9) -0.092(11) 0.023(8)
C177 0.102(8) 0.126(9) 0.128(9) -0.004(7) -0.025(7) 0.022(7)
C168 0.065(12) 0.130(18) 0.071(11) 0.008(11) -0.009(9) 0.036(11)
C169 0.070(11) 0.103(13) 0.060(9) 0.028(10) -0.018(8) -0.018(10)
C167 0.063(8) 0.091(10) 0.039(6) 0.006(6) -0.035(6) -0.011(7)
C174 0.079(10) 0.098(11) 0.089(10) 0.029(9) -0.002(8) 0.023(9)
C176 0.084(12) 0.136(15) 0.091(12) 0.026(11) 0.004(10) 0.067(11)
C171 0.063(7) 0.098(8) 0.175(14) -0.014(9) -0.051(9) 0.001(6)
C175 0.134(14) 0.158(12) 0.082(9) -0.018(8) -0.006(9) 0.003(10)
C179 0.084(14) 0.14(2) 0.10(2) 0.012(15) -0.049(15) -0.023(13)
C178 0.080(12) 0.133(16) 0.079(11) 0.003(11) 0.019(9) 0.004(11)
C184 0.047(12) 0.043(11) 0.029(11) 0.013(9) -0.010(9) 0.030(10)
C186 0.050(13) 0.079(15) 0.072(15) 0.008(12) -0.041(12) -0.024(11)
C182 0.065(14) 0.052(12) 0.100(15) 0.020(11) -0.011(12) 0.021(10)
C181 0.051(10) 0.051(10) 0.071(11) -0.004(8) -0.033(8) 0.021(8)
C185 0.13(2) 0.031(10) 0.055(13) 0.016(9) 0.038(14) 0.007(12)
C183 0.093(17) 0.087(16) 0.110(17) -0.032(14) -0.004(15) 0.009(14)
C187 0.100(12) 0.102(12) 0.081(12) -0.029(10) -0.002(10) 0.010(10)
Cl3 0.124(3) 0.143(3) 0.0500(14) 0.0085(14) 0.0075(15) 0.025(2)
C188 0.077(7) 0.125(11) 0.046(6) 0.033(7) -0.009(6) -0.008(7)
Cl5 0.175(5) 0.141(4) 0.158(5) 0.045(3) -0.052(4) -0.073(4)
Cl7 0.089(4) 0.083(3) 0.088(3) 0.017(3) -0.005(3) -0.002(3)
Cl8 0.152(7) 0.088(4) 0.087(4) 0.019(3) 0.025(4) -0.017(4)
Cl9 0.088(4) 0.185(8) 0.129(4) 0.072(5) -0.025(3) 0.012(4)
Cl10 0.173(11) 0.198(8) 0.204(13) -0.092(8) 0.108(10) -0.072(7)
C193 0.21(2) 0.134(18) 0.128(16) -0.029(15) 0.081(15) -0.089(17)
Cl11 0.131(3) 0.218(5) 0.097(2) 0.065(3) -0.012(2) -0.005(3)
C195 0.096(13) 0.116(13) 0.088(12) 0.047(11) -0.013(10) -0.022(11)
C194 0.116(12) 0.149(13) 0.078(10) 0.050(10) 0.020(10) -0.012(11)
Si9 0.046(3) 0.052(2) 0.058(2) -0.0080(15) -0.0083(19) 0.0008(17)
C197 0.055(8) 0.039(6) 0.038(6) -0.002(5) 0.003(7) -0.004(5)
C196 0.053(8) 0.032(5) 0.032(5) -0.006(5) 0.003(7) 0.005(5)
C198 0.064(9) 0.063(8) 0.090(10) -0.004(7) -0.013(8) 0.009(7)
C207 0.105(14) 0.038(8) 0.135(17) -0.029(8) -0.051(12) 0.032(8)
C200 0.051(12) 0.106(17) 0.102(14) -0.045(13) -0.015(11) 0.022(10)
C206 0.105(18) 0.18(2) 0.102(15) -0.074(14) -0.005(14) 0.072(19)
C201 0.099(10) 0.099(10) 0.050(3) 0.012(7) -0.017(7) 0.003(7)
C210 0.19(2) 0.18(2) 0.101(17) 0.059(17) 0.022(16) 0.02(2)
C209 0.096(12) 0.061(8) 0.091(11) -0.004(7) -0.037(9) -0.016(8)
C211 0.094(14) 0.135(17) 0.13(2) -0.003(16) -0.017(15) -0.052(12)
C212 0.064(7) 0.079(7) 0.024(4) 0.017(4) 0.007(4) 0.001(5)
C213 0.167(13) 0.159(12) 0.059(6) 0.005(7) -0.044(7) 0.003(10)
Si10 0.060(3) 0.066(3) 0.138(5) 0.036(4) 0.008(4) 0.0234(19)
C215 0.048(8) 0.059(6) 0.062(9) 0.015(7) 0.000(8) -0.002(5)
C214 0.035(10) 0.049(6) 0.025(9) 0.005(6) 0.018(8) -0.012(6)
C218 0.089(10) 0.097(9) 0.097(10) 0.003(8) -0.007(8) 0.008(7)
C220 0.122(9) 0.105(9) 0.140(10) 0.017(8) 0.001(8) -0.001(8)
C222 0.108(13) 0.076(12) 0.103(14) -0.020(11) 0.035(11) 0.001(9)
C221 0.160(17) 0.111(13) 0.128(14) -0.001(11) 0.064(14) -0.021(14)
C219 0.051(6) 0.047(5) 0.104(8) -0.013(5) 0.012(5) 0.000(4)
C217 0.077(6) 0.032(4) 0.092(6) -0.016(4) 0.011(5) 0.014(4)
C224 0.059(10) 0.068(8) 0.072(9) 0.024(7) -0.032(7) -0.030(7)
C233 0.053(11) 0.032(6) 0.054(10) 0.021(6) -0.022(8) -0.021(6)
C228 0.036(12) 0.041(7) 0.040(11) 0.007(6) 0.001(7) -0.010(7)
C225 0.082(11) 0.058(7) 0.080(10) 0.023(7) -0.046(9) -0.037(8)
C227 0.090(12) 0.042(6) 0.052(8) 0.008(5) -0.035(8) -0.022(6)
C226 0.056(14) 0.057(7) 0.065(13) -0.013(7) -0.021(9) 0.007(7)
C230 0.034(8) 0.032(4) 0.029(4) 0.003(3) 0.012(4) 0.003(4)
C229 0.063(12) 0.023(5) 0.034(7) 0.007(4) -0.006(9) -0.012(6)
C231 0.027(6) 0.031(3) 0.028(6) 0.001(3) 0.006(4) 0.006(4)
C232 0.046(15) 0.036(6) 0.036(13) 0.015(8) -0.006(9) -0.016(8)
C234 0.028(9) 0.029(5) 0.037(2) 0.003(3) 0.010(6) 0.000(5)
C235 0.028(9) 0.029(5) 0.037(2) 0.003(3) 0.010(6) 0.000(5)
C236 0.026(9) 0.030(7) 0.027(9) 0.015(6) -0.001(6) -0.002(6)
Si11 0.034(2) 0.048(3) 0.035(2) -0.002(2) -0.0102(17) -0.0016(19)
C237 0.071(14) 0.045(13) 0.048(11) 0.006(9) -0.015(9) -0.013(12)
C240 0.034(10) 0.103(17) 0.085(15) -0.031(14) -0.013(10) -0.009(10)
C238 0.08(2) 0.079(18) 0.054(19) 0.020(15) -0.044(16) -0.008(15)
C239 0.113(18) 0.062(13) 0.056(11) 0.005(10) 0.009(11) -0.023(12)
C242 0.052(12) 0.13(2) 0.064(12) 0.014(13) 0.014(9) -0.025(12)
C241 0.11(3) 0.10(2) 0.10(2) -0.040(18) -0.03(2) -0.02(2)
C245 0.12(2) 0.073(16) 0.064(17) 0.020(15) -0.016(15) -0.010(14)
C244 0.122(18) 0.081(14) 0.100(15) -0.005(12) -0.058(14) 0.006(13)
C246 0.099(13) 0.057(10) 0.084(11) -0.002(9) -0.030(10) 0.023(10)
C248 0.090(13) 0.090(11) 0.135(15) -0.069(11) 0.000(12) 0.051(9)
C249 0.169(19) 0.151(18) 0.188(19) -0.047(15) 0.042(15) -0.049(15)
C247 0.147(14) 0.142(14) 0.155(14) -0.023(10) -0.003(10) 0.013(10)
C250 0.080(9) 0.084(9) 0.080(9) -0.024(7) 0.018(7) -0.024(7)

loop_
_atom_type_symbol
_atom_type_description
_atom_type_scat_dispersion_real
_atom_type_scat_dispersion_imag
_atom_type_scat_source
C C 0.0181 0.0091 'International Tables Vol C Tables 4.2.6.8 and 6.1.1.4'
H H 0.0000 0.0000 'International Tables Vol C Tables 4.2.6.8 and 6.1.1.4'
Si Si 0.2541 0.3302 'International Tables Vol C Tables 4.2.6.8 and 6.1.1.4'
Cl Cl 0.3639 0.7018 'International Tables Vol C Tables 4.2.6.8 and 6.1.1.4'

loop_
_geom_angle_atom_site_label_1
_geom_angle_atom_site_label_2
_geom_angle_atom_site_label_3
_geom_angle
C2 C1 C32 116.0(17)
C2 C1 H197 122.0
C32 C1 H197 122.0
C1 C2 C3 121.6(13)
C1 C2 H198 119.2
C3 C2 H198 119.2
C2 C3 C30 120.8(11)
C2 C3 C4 120.0(12)
C30 C3 C4 119.1(11)
C5 C4 C3 117.5(10)
C5 C4 C33 120.0(13)
C3 C4 C33 122.4(14)
C28 C5 C4 122.9(12)
C28 C5 C6 118.0(13)
C4 C5 C6 119.1(10)
C7 C6 C5 126.4(11)
C7 C6 H199 116.8
C5 C6 H199 116.8
C6 C7 C26 113.0(7)
C26 C7 C236 126.7(9)
C6 C7 C8 123.0(7)
C26 C7 C8 123.9(3)
C236 C7 C8 108.9(9)
C9 C8 C7 127.8(3)
C9 C8 H1 116.1
C7 C8 H1 116.1
C8 C9 C10 128.3(3)
C8 C9 H2 115.8
C10 C9 H2 115.8
C11 C10 C23 119.1(3)
C11 C10 C9 117.5(3)
C23 C10 C9 123.2(3)
C10 C11 C12 123.1(3)
C10 C11 H3 118.5
C12 C11 H3 118.5
C13 C12 C11 121.9(3)
C13 C12 C21 120.2(3)
C11 C12 C21 117.9(3)
C14 C13 C12 119.9(3)
C14 C13 C44 121.7(3)
C12 C13 C44 118.4(3)
C13 C14 C15 121.4(4)
C13 C14 C19 120.0(3)
C15 C14 C19 118.6(4)
C16 C15 C14 120.8(4)
C16 C15 H4 119.6
C14 C15 H4 119.6
C15 C16 C17 120.9(4)
C15 C16 H5 119.6
C17 C16 H5 119.6
C18 C17 C16 120.4(5)
C18 C17 H6 119.8
C16 C17 H6 119.8
C17 C18 C19 120.6(4)
C17 C18 H7 119.7
C19 C18 H7 119.7
C20 C19 C18 121.4(4)
C20 C19 C14 120.0(3)
C18 C19 C14 118.6(4)
C21 C20 C19 120.2(3)
C21 C20 C55 120.4(3)
C19 C20 C55 119.3(3)
C20 C21 C22 122.2(3)
C20 C21 C12 119.7(3)
C22 C21 C12 118.1(3)
C23 C22 C21 122.9(3)
C23 C22 H8 118.5
C21 C22 H8 118.5
C22 C23 C10 118.8(3)
C22 C23 C24 117.8(3)
C10 C23 C24 123.2(3)
C25 C24 C23 128.5(4)
C25 C24 H9 115.7
C23 C24 H9 115.7
C24 C25 C26 128.7(3)
C24 C25 H10 115.7
C26 C25 H10 115.7
C235 C26 C7 126.8(6)
C7 C26 C234 108.8(8)
C235 C26 C25 110.4(6)
C7 C26 C25 122.8(3)
C234 C26 C25 128.1(8)
C5 C28 C29 119.4(13)
C5 C28 C235 118.5(13)
C29 C28 C235 122.2(10)
C30 C29 C28 117.8(10)
C30 C29 C66 122.9(11)
C28 C29 C66 119.2(10)
C29 C30 C3 123.1(10)
C29 C30 C31 118.9(10)
C3 C30 C31 117.8(12)
C32 C31 C30 119.8(12)
C32 C31 H200 120.1
C30 C31 H200 120.1
C31 C32 C1 123.6(14)
C31 C32 H201 118.2
C1 C32 H201 118.2
C34 C33 C4 173.5(13)
C33 C34 Si1 171.2(11)
C217 Si1 C34 107.7(6)
C217 Si1 C35 108.1(5)
C34 Si1 C35 111.1(5)
C217 Si1 C38 115.6(5)
C34 Si1 C38 105.4(5)
C35 Si1 C38 109.0(4)
C37 C35 C36 113.8(6)
C37 C35 Si1 111.5(4)
C36 C35 Si1 108.2(5)
C37 C35 Si10 109.0(4)
C36 C35 Si10 121.8(5)
C37 C35 H210 107.7
C36 C35 H210 107.7
Si1 C35 H210 107.7
C35 C36 H211 109.5
C35 C36 H212 109.5
H211 C36 H212 109.5
C35 C36 H213 109.5
H211 C36 H213 109.5
H212 C36 H213 109.5
C35 C37 H214 109.5
C35 C37 H215 109.5
H214 C37 H215 109.5
C35 C37 H216 109.5
H214 C37 H216 109.5
H215 C37 H216 109.5
C39 C38 C40 111.0(8)
C39 C38 Si1 114.9(6)
C40 C38 Si1 114.6(7)
C39 C38 H217 105.1
C40 C38 H217 105.1
Si1 C38 H217 105.1
C38 C39 H218 109.5
C38 C39 H219 109.5
H218 C39 H219 109.5
C38 C39 H220 109.5
H218 C39 H220 109.5
H219 C39 H220 109.5
C38 C40 H221 109.5
C38 C40 H222 109.5
H221 C40 H222 109.5
C38 C40 H223 109.5
H221 C40 H223 109.5
H222 C40 H223 109.5
C45 C44 C13 176.2(4)
C44 C45 Si2 176.1(4)
C49 Si2 C52 123.8(5)
C49 Si2 C45 108.7(3)
C52 Si2 C45 109.4(4)
C45 Si2 C158 111.1(3)
C45 Si2 C162 111.2(10)
C158 Si2 C162 126.0(8)
C49 Si2 C46 111.6(5)
C52 Si2 C46 100.2(5)
C45 Si2 C46 100.6(3)
C45 Si2 C157 96.3(4)
C158 Si2 C157 97.5(6)
C162 Si2 C157 109.4(8)
C48 C46 C47 107.8(9)
C48 C46 Si2 114.5(6)
C47 C46 Si2 109.4(8)
C48 C46 H224 108.3
C47 C46 H224 108.3
Si2 C46 H224 108.3
C46 C47 H225 109.5
C46 C47 H226 109.5
H225 C47 H226 109.5
C46 C47 H227 109.5
H225 C47 H227 109.5
H226 C47 H227 109.5
C46 C48 H228 109.5
C46 C48 H229 109.5
H228 C48 H229 109.5
C46 C48 H230 109.5
H228 C48 H230 109.5
H229 C48 H230 109.5
C153 C49 C51 106.4(10)
C153 C49 Si2 111.7(9)
C51 C49 Si2 112.8(6)
C153 C49 H231 108.6
C51 C49 H231 108.6
Si2 C49 H231 108.6
C49 C51 H232 109.5
C49 C51 H233 109.5
H232 C51 H233 109.5
C49 C51 H234 109.5
H232 C51 H234 109.5
H233 C51 H234 109.5
C54 C52 C53 109.7(11)
C54 C52 Si2 116.1(8)
C53 C52 Si2 105.9(7)
C54 C52 H235 108.3
C53 C52 H235 108.3
Si2 C52 H235 108.3
C52 C53 H236 109.5
C52 C53 H237 109.5
H236 C53 H237 109.5
C52 C53 H238 109.5
H236 C53 H238 109.5
H237 C53 H238 109.5
C52 C54 H239 109.5
C52 C54 H240 109.5
H239 C54 H240 109.5
C52 C54 H241 109.5
H239 C54 H241 109.5
H240 C54 H241 109.5
C56 C55 C20 176.8(4)
C55 C56 Si3 172.8(4)
C56 Si3 C57 109.4(2)
C56 Si3 C63 105.42(19)
C57 Si3 C63 113.9(3)
C56 Si3 C60 106.9(2)
C57 Si3 C60 110.9(3)
C63 Si3 C60 110.0(2)
C58 C57 C59 109.4(6)
C58 C57 Si3 114.1(4)
C59 C57 Si3 113.1(4)
C58 C57 H11 106.6
C59 C57 H11 106.6
Si3 C57 H11 106.6
C57 C58 H12 109.5
C57 C58 H13 109.5
H12 C58 H13 109.5
C57 C58 H14 109.5
H12 C58 H14 109.5
H13 C58 H14 109.5
C57 C59 H15 109.5
C57 C59 H16 109.5
H15 C59 H16 109.5
C57 C59 H17 109.5
H15 C59 H17 109.5
H16 C59 H17 109.5
C61 C60 C62 109.1(5)
C61 C60 Si3 115.1(5)
C62 C60 Si3 111.9(3)
C61 C60 H18 106.7
C62 C60 H18 106.7
Si3 C60 H18 106.7
C60 C61 H19 109.5
C60 C61 H20 109.5
H19 C61 H20 109.5
C60 C61 H21 109.5
H19 C61 H21 109.5
H20 C61 H21 109.5
C60 C62 H22 109.5
C60 C62 H23 109.5
H22 C62 H23 109.5
C60 C62 H24 109.5
H22 C62 H24 109.5
H23 C62 H24 109.5
C64 C63 C65 112.3(5)
C65 C63 C250 113.5(6)
C64 C63 Si3 114.7(5)
C65 C63 Si3 112.4(3)
C250 C63 Si3 118.8(6)
C64 C63 H25 105.5
C65 C63 H25 105.5
Si3 C63 H25 105.5
C65 C63 H26 103.2
C250 C63 H26 103.2
Si3 C63 H26 103.2
C63 C64 H27 109.5
C63 C64 H28 109.5
H27 C64 H28 109.5
C63 C64 H29 109.5
H27 C64 H29 109.5
H28 C64 H29 109.5
C63 C65 H30 109.5
C63 C65 H31 109.5
H30 C65 H31 109.5
C63 C65 H32 109.5
H30 C65 H32 109.5
H31 C65 H32 109.5
C67 C66 C29 176.2(11)
C66 C67 Si4 177.3(9)
C67 Si4 C74 108.8(5)
C67 Si4 C68 106.7(5)
C74 Si4 C68 107.7(6)
C67 Si4 C71 95.9(7)
C74 Si4 C71 124.7(7)
C68 Si4 C71 111.3(8)
C70 C68 C69 114.1(13)
C70 C68 Si4 109.2(10)
C69 C68 Si4 114.5(10)
C70 C68 H242 106.1
C69 C68 H242 106.1
Si4 C68 H242 106.1
C68 C69 H243 109.5
C68 C69 H244 109.5
H243 C69 H244 109.5
C68 C69 H245 109.5
H243 C69 H245 109.5
H244 C69 H245 109.5
C68 C70 H246 109.5
C68 C70 H247 109.5
H246 C70 H247 109.5
C68 C70 H248 109.5
H246 C70 H248 109.5
H247 C70 H248 109.5
C213 C71 C73 107.2(16)
C213 C71 Si4 127.0(14)
C73 C71 Si4 108.1(13)
C213 C71 H249 104.1
C73 C71 H249 104.1
Si4 C71 H249 104.1
C71 C73 H250 109.5
C71 C73 H251 109.5
H250 C73 H251 109.5
C71 C73 H252 109.5
H250 C73 H252 109.5
H251 C73 H252 109.5
C75 C74 C76 109.8(10)
C75 C74 Si4 112.1(9)
C76 C74 Si4 114.1(11)
C75 C74 H253 106.8
C76 C74 H253 106.8
Si4 C74 H253 106.8
C74 C75 H254 109.5
C74 C75 H255 109.5
H254 C75 H255 109.5
C74 C75 H256 109.5
H254 C75 H256 109.5
H255 C75 H256 109.5
C74 C76 H257 109.5
C74 C76 H258 109.5
H257 C76 H258 109.5
C74 C76 H259 109.5
H257 C76 H259 109.5
H258 C76 H259 109.5
C78 C77 C108 120.3(5)
C78 C77 H33 119.8
C108 C77 H33 119.8
C77 C78 C79 121.3(5)
C77 C78 H34 119.3
C79 C78 H34 119.3
C80 C79 C78 121.9(4)
C80 C79 C106 120.1(4)
C78 C79 C106 118.0(4)
C81 C80 C79 120.3(3)
C81 C80 C109 119.8(3)
C79 C80 C109 119.9(3)
C80 C81 C82 122.1(3)
C80 C81 C104 119.8(3)
C82 C81 C104 118.1(3)
C83 C82 C81 122.6(3)
C83 C82 H35 118.7
C81 C82 H35 118.7
C82 C83 C102 119.2(4)
C82 C83 C84 117.1(3)
C102 C83 C84 123.6(3)
C85 C84 C83 128.8(4)
C85 C84 H36 115.6
C83 C84 H36 115.6
C84 C85 C86 128.7(4)
C84 C85 H37 115.6
C86 C85 H37 115.6
C87 C86 C99 118.8(4)
C87 C86 C85 118.1(3)
C99 C86 C85 122.9(4)
C86 C87 C88 123.2(3)
C86 C87 H38 118.4
C88 C87 H38 118.4
C89 C88 C87 122.9(3)
C89 C88 C97 118.8(4)
C87 C88 C97 118.3(3)
C90 C89 C88 121.1(4)
C90 C89 C120 120.3(4)
C88 C89 C120 118.7(4)
C89 C90 C91 122.1(4)
C89 C90 C95 120.3(4)
C91 C90 C95 117.6(4)
C92 C91 C90 121.0(4)
C92 C91 H39 119.5
C90 C91 H39 119.5
C91 C92 C93 121.7(4)
C91 C92 H40 119.2
C93 C92 H40 119.2
C94 C93 C92 119.6(4)
C94 C93 H41 120.2
C92 C93 H41 120.2
C93 C94 C95 120.6(4)
C93 C94 H42 119.7
C95 C94 H42 119.7
C96 C95 C94 121.8(4)
C96 C95 C90 118.7(4)
C94 C95 C90 119.5(4)
C97 C96 C95 120.6(3)
C97 C96 C131 118.9(3)
C95 C96 C131 120.4(3)
C96 C97 C98 122.3(3)
C96 C97 C88 120.5(3)
C98 C97 C88 117.2(3)
C99 C98 C97 123.5(3)
C99 C98 H43 118.3
C97 C98 H43 118.3
C98 C99 C86 118.9(4)
C98 C99 C100 117.5(3)
C86 C99 C100 123.5(4)
C101 C100 C99 128.6(3)
C101 C100 H44 115.7
C99 C100 H44 115.7
C100 C101 C102 129.2(3)
C100 C101 H45 115.4
C102 C101 H45 115.4
C103 C102 C83 118.8(3)
C103 C102 C101 117.5(3)
C83 C102 C101 123.6(4)
C102 C103 C104 123.1(3)
C102 C103 H46 118.4
C104 C103 H46 118.4
C105 C104 C103 122.8(3)
C105 C104 C81 119.1(3)
C103 C104 C81 118.0(3)
C106 C105 C104 121.3(3)
C106 C105 C142 121.0(4)
C104 C105 C142 117.7(4)
C105 C106 C79 119.3(4)
C105 C106 C107 122.1(4)
C79 C106 C107 118.6(4)
C108 C107 C106 121.6(5)
C108 C107 H47 119.2
C106 C107 H47 119.2
C107 C108 C77 120.2(5)
C107 C108 H48 119.9
C77 C108 H48 119.9
C110 C109 C80 179.2(5)
C109 C110 Si5 176.2(3)
C181 Si5 C110 111.1(6)
C110 Si5 C114 108.6(4)
C181 Si5 C111 125.4(8)
C110 Si5 C111 107.27(18)
C114 Si5 C111 117.3(4)
C181 Si5 C184 102.9(11)
C110 Si5 C184 103.7(9)
C111 Si5 C184 104.0(7)
C110 Si5 C117 109.2(3)
C114 Si5 C117 109.5(5)
C111 Si5 C117 104.6(3)
C113 C111 C112 111.6(4)
C113 C111 Si5 115.3(3)
C112 C111 Si5 112.1(3)
C113 C111 H49 105.7
C112 C111 H49 105.7
Si5 C111 H49 105.7
C111 C112 H50 109.5
C111 C112 H51 109.5
H50 C112 H51 109.5
C111 C112 H52 109.5
H50 C112 H52 109.5
H51 C112 H52 109.5
C111 C113 H53 109.5
C111 C113 H54 109.5
H53 C113 H54 109.5
C111 C113 H55 109.5
H53 C113 H55 109.5
H54 C113 H55 109.5
C116 C114 C115 109.3(10)
C116 C114 Si5 114.4(8)
C115 C114 Si5 110.2(6)
C116 C114 H80 107.5
C115 C114 H80 107.5
Si5 C114 H80 107.5
C114 C115 H81 109.5
C114 C115 H82 109.5
H81 C115 H82 109.5
C114 C115 H83 109.5
H81 C115 H83 109.5
H82 C115 H83 109.5
C114 C116 H84 109.5
C114 C116 H85 109.5
H84 C116 H85 109.5
C114 C116 H86 109.5
H84 C116 H86 109.5
H85 C116 H86 109.5
C118 C117 C119 114.4(8)
C118 C117 Si5 112.3(7)
C119 C117 Si5 112.5(8)
C118 C117 H87 105.6
C119 C117 H87 105.6
Si5 C117 H87 105.6
C117 C118 H88 109.5
C117 C118 H89 109.5
H88 C118 H89 109.5
C117 C118 H90 109.5
H88 C118 H90 109.5
H89 C118 H90 109.5
C117 C119 H91 109.5
C117 C119 H92 109.5
H91 C119 H92 109.5
C117 C119 H93 109.5
H91 C119 H93 109.5
H92 C119 H93 109.5
C121 C120 C89 177.3(6)
C120 C121 Si6 176.4(6)
C165 Si6 C170 123.4(5)
C174 Si6 C121 116.6(7)
C165 Si6 C121 100.0(4)
C170 Si6 C121 110.9(4)
C165 Si6 C122 105.8(4)
C170 Si6 C122 109.6(4)
C121 Si6 C122 105.8(3)
C174 Si6 C128 126.0(10)
C121 Si6 C128 106.6(6)
C174 Si6 C167 107.5(7)
C121 Si6 C167 101.9(4)
C128 Si6 C167 92.8(6)
C175 C122 C124 105.3(10)
C175 C122 Si6 116.7(9)
C124 C122 Si6 115.2(6)
C175 C122 H94 106.3
C124 C122 H94 106.3
Si6 C122 H94 106.3
C122 C124 H95 109.5
C122 C124 H96 109.5
H95 C124 H96 109.5
C122 C124 H97 109.5
H95 C124 H97 109.5
H96 C124 H97 109.5
C165 C127 H98 109.5
C165 C127 H99 109.5
H98 C127 H99 109.5
C165 C127 H100 109.5
H98 C127 H100 109.5
H99 C127 H100 109.5
C178 C128 C129 132(2)
C178 C128 Si6 96.6(11)
C129 C128 Si6 94.2(13)
C178 C128 H101 110.0
C129 C128 H101 110.0
Si6 C128 H101 110.0
C128 C129 H102 109.5
C128 C129 H103 109.5
H102 C129 H103 109.5
C128 C129 H104 109.5
H102 C129 H104 109.5
H103 C129 H104 109.5
C132 C131 C96 176.0(4)
C131 C132 Si7 174.3(3)
C132 Si7 C136 107.18(18)
C132 Si7 C139 106.79(18)
C136 Si7 C139 110.5(2)
C132 Si7 C133 105.07(19)
C136 Si7 C133 116.7(2)
C139 Si7 C133 110.0(2)
C134 C133 C135 111.9(4)
C134 C133 Si7 114.0(3)
C135 C133 Si7 112.9(3)
C134 C133 H56 105.7
C135 C133 H56 105.7
Si7 C133 H56 105.7
C133 C134 H57 109.5
C133 C134 H58 109.5
H57 C134 H58 109.5
C133 C134 H59 109.5
H57 C134 H59 109.5
H58 C134 H59 109.5
C133 C135 H60 109.5
C133 C135 H61 109.5
H60 C135 H61 109.5
C133 C135 H62 109.5
H60 C135 H62 109.5
H61 C135 H62 109.5
C137 C136 C138 111.0(4)
C137 C136 Si7 114.8(3)
C138 C136 Si7 113.5(3)
C137 C136 H63 105.5
C138 C136 H63 105.5
Si7 C136 H63 105.5
C136 C137 H64 109.5
C136 C137 H65 109.5
H64 C137 H65 109.5
C136 C137 H66 109.5
H64 C137 H66 109.5
H65 C137 H66 109.5
C136 C138 H67 109.5
C136 C138 H68 109.5
H67 C138 H68 109.5
C136 C138 H69 109.5
H67 C138 H69 109.5
H68 C138 H69 109.5
C140 C139 C141 111.6(4)
C140 C139 Si7 111.0(3)
C141 C139 Si7 111.3(3)
C140 C139 H70 107.6
C141 C139 H70 107.6
Si7 C139 H70 107.6
C139 C140 H71 109.5
C139 C140 H72 109.5
H71 C140 H72 109.5
C139 C140 H73 109.5
H71 C140 H73 109.5
H72 C140 H73 109.5
C139 C141 H74 109.5
C139 C141 H75 109.5
H74 C141 H75 109.5
C139 C141 H76 109.5
H74 C141 H76 109.5
H75 C141 H76 109.5
C143 C142 C105 175.8(6)
C142 C143 Si11 160.7(6)
C142 C143 Si8 167.4(6)
C150 Si8 C147 114.4(4)
C150 Si8 C144 109.3(4)
C147 Si8 C144 110.7(4)
C150 Si8 C143 106.4(4)
C147 Si8 C143 106.0(3)
C144 Si8 C143 109.8(3)
C145 C144 C146 109.1(7)
C145 C144 Si8 113.2(6)
C146 C144 Si8 112.6(6)
C145 C144 H105 107.2
C146 C144 H105 107.2
Si8 C144 H105 107.2
C144 C145 H106 109.5
C144 C145 H107 109.5
H106 C145 H107 109.5
C144 C145 H108 109.5
H106 C145 H108 109.5
H107 C145 H108 109.5
C144 C146 H109 109.5
C144 C146 H110 109.5
H109 C146 H110 109.5
C144 C146 H111 109.5
H109 C146 H111 109.5
H110 C146 H111 109.5
C148 C147 C149 110.6(7)
C148 C147 Si8 112.9(4)
C149 C147 Si8 114.6(6)
C148 C147 H112 106.0
C149 C147 H112 106.0
Si8 C147 H112 106.0
C147 C148 H113 109.5
C147 C148 H114 109.5
H113 C148 H114 109.5
C147 C148 H115 109.5
H113 C148 H115 109.5
H114 C148 H115 109.5
C147 C149 H116 109.5
C147 C149 H117 109.5
H116 C149 H117 109.5
C147 C149 H118 109.5
H116 C149 H118 109.5
H117 C149 H118 109.5
C151 C150 C152 110.6(11)
C151 C150 Si8 113.5(6)
C152 C150 Si8 110.2(10)
C151 C150 H119 107.4
C152 C150 H119 107.4
Si8 C150 H119 107.4
C150 C151 H120 109.5
C150 C151 H121 109.5
H120 C151 H121 109.5
C150 C151 H122 109.5
H120 C151 H122 109.5
H121 C151 H122 109.5
C150 C152 H123 109.5
C150 C152 H124 109.5
H123 C152 H124 109.5
C150 C152 H125 109.5
H123 C152 H125 109.5
H124 C152 H125 109.5
C49 C153 H260 109.5
C49 C153 H261 109.5
H260 C153 H261 109.5
C49 C153 H262 109.5
H260 C153 H262 109.5
H261 C153 H262 109.5
C155 C157 C187 104.2(13)
C155 C157 Si2 122.0(10)
C187 C157 Si2 119.6(8)
C155 C157 H263 102.6
C187 C157 H263 102.6
Si2 C157 H263 102.6
C161 C158 C160 114.6(15)
C161 C158 Si2 104.8(11)
C160 C158 Si2 113.3(10)
C161 C158 H264 108.0
C160 C158 H264 108.0
Si2 C158 H264 108.0
C162 C163 H265 109.5
C162 C163 H266 109.5
H265 C163 H266 109.5
C162 C163 H267 109.5
H265 C163 H267 109.5
H266 C163 H267 109.5
C158 C161 H268 109.5
C158 C161 H269 109.5
H268 C161 H269 109.5
C158 C161 H270 109.5
H268 C161 H270 109.5
H269 C161 H270 109.5
C157 C155 H271 109.5
C157 C155 H272 109.5
H271 C155 H272 109.5
C157 C155 H273 109.5
H271 C155 H273 109.5
H272 C155 H273 109.5
C158 C160 H274 109.5
C158 C160 H275 109.5
H274 C160 H275 109.5
C158 C160 H276 109.5
H274 C160 H276 109.5
H275 C160 H276 109.5
C162 C164 H277 109.5
C162 C164 H278 109.5
H277 C164 H278 109.5
C162 C164 H279 109.5
H277 C164 H279 109.5
H278 C164 H279 109.5
C164 C162 C163 143(3)
C164 C162 Si2 99.1(11)
C163 C162 Si2 101.4(11)
C164 C162 H280 102.5
C163 C162 H280 102.5
Si2 C162 H280 102.5
C172 C170 C171 126.4(11)
C172 C170 Si6 104.3(8)
C171 C170 Si6 120.9(9)
C172 C170 H126 99.6
C171 C170 H126 99.6
Si6 C170 H126 99.6
C127 C165 C177 104.0(9)
C127 C165 Si6 122.5(9)
C177 C165 Si6 108.3(7)
C127 C165 H127 107.1
C177 C165 H127 107.1
Si6 C165 H127 107.1
C170 C172 H128 109.5
C170 C172 H129 109.5
H128 C172 H129 109.5
C170 C172 H130 109.5
H128 C172 H130 109.5
H129 C172 H130 109.5
C165 C177 H131 109.5
C165 C177 H132 109.5
H131 C177 H132 109.5
C165 C177 H133 109.5
H131 C177 H133 109.5
H132 C177 H133 109.5
C167 C168 H134 109.5
C167 C168 H135 109.5
H134 C168 H135 109.5
C167 C168 H136 109.5
H134 C168 H136 109.5
H135 C168 H136 109.5
C167 C169 H137 109.5
C167 C169 H138 109.5
H137 C169 H138 109.5
C167 C169 H139 109.5
H137 C169 H139 109.5
H138 C169 H139 109.5
C169 C167 C168 101.0(16)
C169 C167 Si6 114.8(12)
C168 C167 Si6 115.2(10)
C169 C167 H140 108.5
C168 C167 H140 108.5
Si6 C167 H140 108.5
C176 C174 C179 107.9(18)
C176 C174 Si6 117.9(14)
C179 C174 Si6 112.7(15)
C176 C174 H141 105.8
C179 C174 H141 105.8
Si6 C174 H141 105.8
C174 C176 H331 109.5
C174 C176 H332 109.5
H331 C176 H332 109.5
C174 C176 H333 109.5
H331 C176 H333 109.5
H332 C176 H333 109.5
C170 C171 H142 109.5
C170 C171 H143 109.5
H142 C171 H143 109.5
C170 C171 H144 109.5
H142 C171 H144 109.5
H143 C171 H144 109.5
C122 C175 H145 109.5
C122 C175 H146 109.5
H145 C175 H146 109.5
C122 C175 H147 109.5
H145 C175 H147 109.5
H146 C175 H147 109.5
C174 C179 H148 109.5
C174 C179 H149 109.5
H148 C179 H149 109.5
C174 C179 H150 109.5
H148 C179 H150 109.5
H149 C179 H150 109.5
C128 C178 H151 109.5
C128 C178 H152 109.5
H151 C178 H152 109.5
C128 C178 H153 109.5
H151 C178 H153 109.5
H152 C178 H153 109.5
C186 C184 C185 98.3(18)
C186 C184 Si5 125.7(16)
C185 C184 Si5 115.7(13)
C186 C184 H154 105.1
C185 C184 H154 105.1
Si5 C184 H154 105.1
C184 C186 H155 109.5
C184 C186 H156 109.5
H155 C186 H156 109.5
C184 C186 H157 109.5
H155 C186 H157 109.5
H156 C186 H157 109.5
C181 C182 H158 109.5
C181 C182 H159 109.5
H158 C182 H159 109.5
C181 C182 H160 109.5
H158 C182 H160 109.5
H159 C182 H160 109.5
C182 C181 C183 113(2)
C182 C181 Si5 125(2)
C183 C181 Si5 113.3(19)
C182 C181 H161 99.8
C183 C181 H161 99.8
Si5 C181 H161 99.8
C184 C185 H334 109.5
C184 C185 H335 109.5
H334 C185 H335 109.5
C184 C185 H336 109.5
H334 C185 H336 109.5
H335 C185 H336 109.5
C181 C183 H165 109.5
C181 C183 H166 109.5
H165 C183 H166 109.5
C181 C183 H167 109.5
H165 C183 H167 109.5
H166 C183 H167 109.5
C157 C187 H281 109.5
C157 C187 H282 109.5
H281 C187 H282 109.5
C157 C187 H283 109.5
H281 C187 H283 109.5
H282 C187 H283 109.5
Cl5 C188 Cl3 107.0(7)
Cl5 C188 H168 110.3
Cl3 C188 H168 110.3
Cl5 C188 H169 110.3
Cl3 C188 H169 110.3
H168 C188 H169 108.6
Cl10 C193 Cl9 120.6(17)
Cl10 C193 H170 107.2
Cl9 C193 H170 107.2
Cl10 C193 H171 107.2
Cl9 C193 H171 107.2
H170 C193 H171 106.8
Cl11 C195 Cl7 117.0(11)
Cl11 C195 H172 108.0
Cl7 C195 H172 108.0
Cl11 C195 H173 108.0
Cl7 C195 H173 108.0
H172 C195 H173 107.3
Cl8 C194 Cl11 112.0(12)
Cl8 C194 H174 109.2
Cl11 C194 H174 109.2
Cl8 C194 H175 109.2
Cl11 C194 H175 109.2
H174 C194 H175 107.9
C197 Si9 C200 107.5(9)
C197 Si9 C198 104.2(8)
C200 Si9 C198 110.1(8)
C197 Si9 C201 125.2(10)
C200 Si9 C201 112.3(13)
C198 Si9 C201 95.9(10)
C196 C197 Si9 174.4(12)
C197 C196 C229 178.7(15)
C211 C198 C209 109.3(19)
C211 C198 Si9 115.1(18)
C209 C198 Si9 114.1(11)
C211 C198 H284 105.8
C209 C198 H284 105.8
Si9 C198 H284 105.8
C200 C207 H285 109.5
C200 C207 H286 109.5
H285 C207 H286 109.5
C200 C207 H287 109.5
H285 C207 H287 109.5
H286 C207 H287 109.5
C207 C200 C206 115(2)
C207 C200 Si9 115.4(13)
C206 C200 Si9 110.3(18)
C207 C200 H288 105.1
C206 C200 H288 105.1
Si9 C200 H288 105.1
C200 C206 H289 109.5
C200 C206 H290 109.5
H289 C206 H290 109.5
C200 C206 H291 109.5
H289 C206 H291 109.5
H290 C206 H291 109.5
C210 C201 C212 124(3)
C210 C201 Si9 103(2)
C212 C201 Si9 134(2)
C210 C201 H292 90.4
C212 C201 H292 90.4
Si9 C201 H292 90.4
C201 C210 H293 109.5
C201 C210 H294 109.5
H293 C210 H294 109.5
C201 C210 H295 109.5
H293 C210 H295 109.5
H294 C210 H295 109.5
C198 C209 H296 109.5
C198 C209 H297 109.5
H296 C209 H297 109.5
C198 C209 H298 109.5
H296 C209 H298 109.5
H297 C209 H298 109.5
C198 C211 H299 109.5
C198 C211 H300 109.5
H299 C211 H300 109.5
C198 C211 H301 109.5
H299 C211 H301 109.5
H300 C211 H301 109.5
C201 C212 H302 109.5
C201 C212 H303 109.5
H302 C212 H303 109.5
C201 C212 H304 109.5
H302 C212 H304 109.5
H303 C212 H304 109.5
C71 C213 H305 109.5
C71 C213 H306 109.5
H305 C213 H306 109.5
C71 C213 H307 109.5
H305 C213 H307 109.5
H306 C213 H307 109.5
C215 Si10 C220 111.4(10)
C215 Si10 C247 94.1(9)
C220 Si10 C247 137.1(13)
C215 Si10 C35 89.6(7)
C220 Si10 C35 109.7(7)
C247 Si10 C35 104.2(10)
C214 C215 Si10 170.6(18)
C215 C214 C232 171.2(19)
C217 C218 H308 109.5
C217 C218 H309 109.5
H308 C218 H309 109.5
C217 C218 H310 109.5
H308 C218 H310 109.5
H309 C218 H310 109.5
C221 C220 C222 131(2)
C221 C220 Si10 101.8(14)
C222 C220 Si10 96.2(13)
C221 C220 H311 108.2
C222 C220 H311 108.2
Si10 C220 H311 108.2
C220 C222 H312 109.5
C220 C222 H313 109.5
H312 C222 H313 109.5
C220 C222 H314 109.5
H312 C222 H314 109.5
H313 C222 H314 109.5
C220 C221 H315 109.5
C220 C221 H316 109.5
H315 C221 H316 109.5
C220 C221 H317 109.5
H315 C221 H317 109.5
H316 C221 H317 109.5
C217 C219 H318 109.5
C217 C219 H319 109.5
H318 C219 H319 109.5
C217 C219 H320 109.5
H318 C219 H320 109.5
H319 C219 H320 109.5
C218 C217 C219 115.3(12)
C218 C217 Si1 118.3(10)
C219 C217 Si1 113.1(7)
C218 C217 H321 102.3
C219 C217 H321 102.3
Si1 C217 H321 102.3
C225 C224 C233 116.5(16)
C225 C224 H202 121.8
C233 C224 H202 121.8
C228 C233 C232 122.0(17)
C228 C233 C224 120.6(16)
C232 C233 C224 117.3(16)
C233 C228 C229 120.8(16)
C233 C228 C227 118.9(17)
C229 C228 C227 120.3(18)
C226 C225 C224 120(2)
C226 C225 H203 120.0
C224 C225 H203 120.0
C226 C227 C228 118(2)
C226 C227 H204 120.8
C228 C227 H204 120.8
C227 C226 C225 125(3)
C227 C226 H205 117.3
C225 C226 H205 117.3
C234 C230 C231 118(2)
C234 C230 C229 121.3(18)
C231 C230 C229 120.3(18)
C228 C229 C230 118.7(14)
C228 C229 C196 122.0(15)
C230 C229 C196 119.3(16)
C236 C231 C230 119.5(19)
C236 C231 C232 119.4(15)
C230 C231 C232 121.1(19)
C214 C232 C233 122.6(17)
C214 C232 C231 120.6(17)
C233 C232 C231 116.9(18)
C230 C234 C26 128.9(18)
C230 C234 H329 115.5
C26 C234 H329 115.5
C26 C235 C28 117.3(9)
C26 C235 H330 121.3
C28 C235 H330 121.3
C231 C236 C7 116.9(14)
C231 C236 H208 121.6
C7 C236 H208 121.6
C143 Si11 C237 111.0(13)
C143 Si11 C246 93.5(7)
C237 Si11 C246 111.4(11)
C143 Si11 C240 118.9(7)
C237 Si11 C240 112.0(14)
C246 Si11 C240 108.5(11)
C238 C237 C239 114(3)
C238 C237 Si11 120(3)
C239 C237 Si11 107.0(16)
C238 C237 H176 104.6
C239 C237 H176 104.6
Si11 C237 H176 104.6
C242 C240 C241 108(2)
C242 C240 Si11 113.8(14)
C241 C240 Si11 113(2)
C242 C240 H177 107.4
C241 C240 H177 107.4
Si11 C240 H177 107.4
C237 C238 H178 109.5
C237 C238 H179 109.5
H178 C238 H179 109.5
C237 C238 H180 109.5
H178 C238 H180 109.5
H179 C238 H180 109.5
C237 C239 H181 109.5
C237 C239 H182 109.5
H181 C239 H182 109.5
C237 C239 H183 109.5
H181 C239 H183 109.5
H182 C239 H183 109.5
C240 C242 H184 109.5
C240 C242 H185 109.5
H184 C242 H185 109.5
C240 C242 H186 109.5
H184 C242 H186 109.5
H185 C242 H186 109.5
C240 C241 H187 109.5
C240 C241 H188 109.5
H187 C241 H188 109.5
C240 C241 H189 109.5
H187 C241 H189 109.5
H188 C241 H189 109.5
C246 C245 H190 109.5
C246 C245 H191 109.5
H190 C245 H191 109.5
C246 C245 H192 109.5
H190 C245 H192 109.5
H191 C245 H192 109.5
C246 C244 H193 109.5
C246 C244 H194 109.5
H193 C244 H194 109.5
C246 C244 H195 109.5
H193 C244 H195 109.5
H194 C244 H195 109.5
C244 C246 C245 110(2)
C244 C246 Si11 111.0(15)
C245 C246 Si11 113.2(18)
C244 C246 H196 107.6
C245 C246 H196 107.6
Si11 C246 H196 107.6
C247 C248 H322 109.5
C247 C248 H323 109.5
H322 C248 H323 109.5
C247 C248 H324 109.5
H322 C248 H324 109.5
H323 C248 H324 109.5
C247 C249 H325 109.5
C247 C249 H326 109.5
H325 C249 H326 109.5
C247 C249 H327 109.5
H325 C249 H327 109.5
H326 C249 H327 109.5
C248 C247 C249 109(3)
C248 C247 Si10 95.6(14)
C249 C247 Si10 100.7(19)
C248 C247 H328 116.2
C249 C247 H328 116.2
Si10 C247 H328 116.2
C63 C250 H77 109.5
C63 C250 H78 109.5
H77 C250 H78 109.5
C63 C250 H79 109.5
H77 C250 H79 109.5
H78 C250 H79 109.5

loop_
_geom_bond_atom_site_label_1
_geom_bond_atom_site_label_2
_geom_bond_distance
C1 C2 1.37(2)
C1 C32 1.48(2)
C1 H197 0.9500
C2 C3 1.407(15)
C2 H198 0.9500
C3 C30 1.417(13)
C3 C4 1.427(18)
C4 C5 1.41(2)
C4 C33 1.433(13)
C5 C28 1.407(9)
C5 C6 1.44(2)
C6 C7 1.32(2)
C6 H199 0.9500
C7 C26 1.427(5)
C7 C236 1.47(2)
C7 C8 1.481(5)
C8 C9 1.324(5)
C8 H1 0.9500
C9 C10 1.486(5)
C9 H2 0.9500
C10 C11 1.362(5)
C10 C23 1.437(5)
C11 C12 1.417(5)
C11 H3 0.9500
C12 C13 1.417(5)
C12 C21 1.432(5)
C13 C14 1.414(6)
C13 C44 1.422(5)
C14 C15 1.419(6)
C14 C19 1.427(6)
C15 C16 1.353(7)
C15 H4 0.9500
C16 C17 1.405(8)
C16 H5 0.9500
C17 C18 1.361(7)
C17 H6 0.9500
C18 C19 1.422(6)
C18 H7 0.9500
C19 C20 1.417(5)
C20 C21 1.408(5)
C20 C55 1.429(5)
C21 C22 1.415(5)
C22 C23 1.370(5)
C22 H8 0.9500
C23 C24 1.483(5)
C24 C25 1.329(6)
C24 H9 0.9500
C25 C26 1.468(6)
C25 H10 0.9500
C26 C235 1.37(2)
C26 C234 1.43(3)
C28 C29 1.43(2)
C28 C235 1.435(18)
C29 C30 1.399(17)
C29 C66 1.439(14)
C30 C31 1.443(14)
C31 C32 1.312(16)
C31 H200 0.9500
C32 H201 0.9500
C33 C34 1.232(15)
C34 Si1 1.834(14)
Si1 C217 1.827(9)
Si1 C35 1.862(7)
Si1 C38 1.878(8)
C35 C37 1.510(9)
C35 C36 1.539(8)
C35 Si10 2.147(10)
C35 H210 1.0000
C36 H211 0.9800
C36 H212 0.9800
C36 H213 0.9800
C37 H214 0.9800
C37 H215 0.9800
C37 H216 0.9800
C38 C39 1.582(11)
C38 C40 1.608(11)
C38 H217 1.0000
C39 H218 0.9800
C39 H219 0.9800
C39 H220 0.9800
C40 H221 0.9800
C40 H222 0.9800
C40 H223 0.9800
C44 C45 1.221(6)
C45 Si2 1.840(5)
Si2 C49 1.710(9)
Si2 C52 1.798(9)
Si2 C158 1.959(11)
Si2 C162 1.972(18)
Si2 C46 2.027(10)
Si2 C157 2.115(13)
C46 C48 1.539(11)
C46 C47 1.586(19)
C46 H224 1.0000
C47 H225 0.9800
C47 H226 0.9800
C47 H227 0.9800
C48 H228 0.9800
C48 H229 0.9800
C48 H230 0.9800
C49 C153 1.544(16)
C49 C51 1.546(13)
C49 H231 1.0000
C51 H232 0.9800
C51 H233 0.9800
C51 H234 0.9800
C52 C54 1.598(14)
C52 C53 1.671(18)
C52 H235 1.0000
C53 H236 0.9800
C53 H237 0.9800
C53 H238 0.9800
C54 H239 0.9800
C54 H240 0.9800
C54 H241 0.9800
C55 C56 1.210(5)
C56 Si3 1.844(4)
Si3 C57 1.866(5)
Si3 C63 1.885(5)
Si3 C60 1.896(6)
C57 C58 1.518(9)
C57 C59 1.531(9)
C57 H11 1.0000
C58 H12 0.9800
C58 H13 0.9800
C58 H14 0.9800
C59 H15 0.9800
C59 H16 0.9800
C59 H17 0.9800
C60 C61 1.528(8)
C60 C62 1.541(9)
C60 H18 1.0000
C61 H19 0.9800
C61 H20 0.9800
C61 H21 0.9800
C62 H22 0.9800
C62 H23 0.9800
C62 H24 0.9800
C63 C64 1.451(10)
C63 C65 1.545(6)
C63 C250 1.547(13)
C63 H25 1.0000
C63 H26 1.0000
C64 H27 0.9800
C64 H28 0.9800
C64 H29 0.9800
C65 H30 0.9800
C65 H31 0.9800
C65 H32 0.9800
C66 C67 1.183(16)
C67 Si4 1.834(10)
Si4 C74 1.840(18)
Si4 C68 1.909(15)
Si4 C71 1.96(2)
C68 C70 1.516(19)
C68 C69 1.53(2)
C68 H242 1.0000
C69 H243 0.9800
C69 H244 0.9800
C69 H245 0.9800
C70 H246 0.9800
C70 H247 0.9800
C70 H248 0.9800
C71 C213 1.47(2)
C71 C73 1.63(3)
C71 H249 1.0000
C73 H250 0.9800
C73 H251 0.9800
C73 H252 0.9800
C74 C75 1.515(18)
C74 C76 1.545(18)
C74 H253 1.0000
C75 H254 0.9800
C75 H255 0.9800
C75 H256 0.9800
C76 H257 0.9800
C76 H258 0.9800
C76 H259 0.9800
C77 C78 1.345(7)
C77 C108 1.426(9)
C77 H33 0.9500
C78 C79 1.418(6)
C78 H34 0.9500
C79 C80 1.413(6)
C79 C106 1.424(6)
C80 C81 1.413(5)
C80 C109 1.425(5)
C81 C82 1.417(5)
C81 C104 1.431(5)
C82 C83 1.370(5)
C82 H35 0.9500
C83 C102 1.434(5)
C83 C84 1.470(6)
C84 C85 1.321(6)
C84 H36 0.9500
C85 C86 1.493(6)
C85 H37 0.9500
C86 C87 1.364(6)
C86 C99 1.435(5)
C87 C88 1.416(6)
C87 H38 0.9500
C88 C89 1.413(6)
C88 C97 1.431(5)
C89 C90 1.398(6)
C89 C120 1.449(6)
C90 C91 1.430(6)
C90 C95 1.441(6)
C91 C92 1.351(7)
C91 H39 0.9500
C92 C93 1.414(7)
C92 H40 0.9500
C93 C94 1.378(6)
C93 H41 0.9500
C94 C95 1.418(6)
C94 H42 0.9500
C95 C96 1.416(5)
C96 C97 1.407(5)
C96 C131 1.430(5)
C97 C98 1.420(5)
C98 C99 1.365(5)
C98 H43 0.9500
C99 C100 1.481(6)
C100 C101 1.332(6)
C100 H44 0.9500
C101 C102 1.470(5)
C101 H45 0.9500
C102 C103 1.370(6)
C103 C104 1.413(5)
C103 H46 0.9500
C104 C105 1.412(5)
C105 C106 1.405(6)
C105 C142 1.449(5)
C106 C107 1.425(6)
C107 C108 1.325(8)
C107 H47 0.9500
C108 H48 0.9500
C109 C110 1.205(6)
C110 Si5 1.839(4)
Si5 C181 1.75(2)
Si5 C114 1.846(9)
Si5 C111 1.873(4)
Si5 C184 1.920(18)
Si5 C117 1.931(10)
C111 C113 1.515(7)
C111 C112 1.529(6)
C111 H49 1.0000
C112 H50 0.9800
C112 H51 0.9800
C112 H52 0.9800
C113 H53 0.9800
C113 H54 0.9800
C113 H55 0.9800
C114 C116 1.472(13)
C114 C115 1.522(14)
C114 H80 1.0000
C115 H81 0.9800
C115 H82 0.9800
C115 H83 0.9800
C116 H84 0.9800
C116 H85 0.9800
C116 H86 0.9800
C117 C118 1.455(13)
C117 C119 1.538(12)
C117 H87 1.0000
C118 H88 0.9800
C118 H89 0.9800
C118 H90 0.9800
C119 H91 0.9800
C119 H92 0.9800
C119 H93 0.9800
C120 C121 1.190(7)
C121 Si6 1.871(5)
Si6 C174 1.644(18)
Si6 C165 1.733(11)
Si6 C170 1.750(9)
Si6 C122 1.916(8)
Si6 C128 2.055(16)
Si6 C167 2.122(16)
C122 C175 1.495(17)
C122 C124 1.535(12)
C122 H94 1.0000
C124 H95 0.9800
C124 H96 0.9800
C124 H97 0.9800
C127 C165 1.564(13)
C127 H98 0.9800
C127 H99 0.9800
C127 H100 0.9800
C128 C178 1.60(2)
C128 C129 1.64(3)
C128 H101 1.0000
C129 H102 0.9800
C129 H103 0.9800
C129 H104 0.9800
C131 C132 1.206(5)
C132 Si7 1.844(4)
Si7 C136 1.878(4)
Si7 C139 1.887(4)
Si7 C133 1.892(4)
C133 C134 1.513(7)
C133 C135 1.544(7)
C133 H56 1.0000
C134 H57 0.9800
C134 H58 0.9800
C134 H59 0.9800
C135 H60 0.9800
C135 H61 0.9800
C135 H62 0.9800
C136 C137 1.528(7)
C136 C138 1.533(6)
C136 H63 1.0000
C137 H64 0.9800
C137 H65 0.9800
C137 H66 0.9800
C138 H67 0.9800
C138 H68 0.9800
C138 H69 0.9800
C139 C140 1.526(7)
C139 C141 1.534(6)
C139 H70 1.0000
C140 H71 0.9800
C140 H72 0.9800
C140 H73 0.9800
C141 H74 0.9800
C141 H75 0.9800
C141 H76 0.9800
C142 C143 1.200(6)
C143 Si11 1.777(6)
C143 Si8 1.928(6)
Si8 C150 1.868(9)
Si8 C147 1.885(7)
Si8 C144 1.899(11)
C144 C145 1.533(9)
C144 C146 1.550(11)
C144 H105 1.0000
C145 H106 0.9800
C145 H107 0.9800
C145 H108 0.9800
C146 H109 0.9800
C146 H110 0.9800
C146 H111 0.9800
C147 C148 1.507(9)
C147 C149 1.510(16)
C147 H112 1.0000
C148 H113 0.9800
C148 H114 0.9800
C148 H115 0.9800
C149 H116 0.9800
C149 H117 0.9800
C149 H118 0.9800
C150 C151 1.505(14)
C150 C152 1.546(16)
C150 H119 1.0000
C151 H120 0.9800
C151 H121 0.9800
C151 H122 0.9800
C152 H123 0.9800
C152 H124 0.9800
C152 H125 0.9800
C153 H260 0.9800
C153 H261 0.9800
C153 H262 0.9800
C157 C155 1.540(16)
C157 C187 1.586(17)
C157 H263 1.0000
C158 C161 1.45(3)
C158 C160 1.550(16)
C158 H264 1.0000
C163 C162 1.42(2)
C163 H265 0.9800
C163 H266 0.9800
C163 H267 0.9800
C161 H268 0.9800
C161 H269 0.9800
C161 H270 0.9800
C155 H271 0.9800
C155 H272 0.9800
C155 H273 0.9800
C160 H274 0.9800
C160 H275 0.9800
C160 H276 0.9800
C164 C162 1.41(2)
C164 H277 0.9800
C164 H278 0.9800
C164 H279 0.9800
C162 H280 1.0000
C170 C172 1.552(15)
C170 C171 1.606(14)
C170 H126 1.0000
C165 C177 1.647(13)
C165 H127 1.0000
C172 H128 0.9800
C172 H129 0.9800
C172 H130 0.9800
C177 H131 0.9800
C177 H132 0.9800
C177 H133 0.9800
C168 C167 1.60(3)
C168 H134 0.9800
C168 H135 0.9800
C168 H136 0.9800
C169 C167 1.45(2)
C169 H137 0.9800
C169 H138 0.9800
C169 H139 0.9800
C167 H140 1.0000
C174 C176 1.53(2)
C174 C179 1.55(2)
C174 H141 1.0000
C176 H331 0.9800
C176 H332 0.9800
C176 H333 0.9800
C171 H142 0.9800
C171 H143 0.9800
C171 H144 0.9800
C175 H145 0.9800
C175 H146 0.9800
C175 H147 0.9800
C179 H148 0.9800
C179 H149 0.9800
C179 H150 0.9800
C178 H151 0.9800
C178 H152 0.9800
C178 H153 0.9800
C184 C186 1.65(3)
C184 C185 1.67(3)
C184 H154 1.0000
C186 H155 0.9800
C186 H156 0.9800
C186 H157 0.9800
C182 C181 1.48(3)
C182 H158 0.9800
C182 H159 0.9800
C182 H160 0.9800
C181 C183 1.52(3)
C181 H161 1.0000
C185 H334 0.9800
C185 H335 0.9800
C185 H336 0.9800
C183 H165 0.9800
C183 H166 0.9800
C183 H167 0.9800
C187 H281 0.9800
C187 H282 0.9800
C187 H283 0.9800
Cl3 C188 1.787(10)
C188 Cl5 1.774(13)
C188 H168 0.9900
C188 H169 0.9900
Cl7 C195 1.693(13)
Cl8 C194 1.698(14)
Cl9 C193 1.617(17)
Cl10 C193 1.612(17)
C193 H170 0.9900
C193 H171 0.9900
Cl11 C195 1.688(13)
Cl11 C194 1.725(15)
C195 H172 0.9900
C195 H173 0.9900
C194 H174 0.9900
C194 H175 0.9900
Si9 C197 1.801(18)
Si9 C200 1.89(3)
Si9 C198 1.898(16)
Si9 C201 1.97(3)
C197 C196 1.18(3)
C196 C229 1.46(2)
C198 C211 1.39(3)
C198 C209 1.53(2)
C198 H284 1.0000
C207 C200 1.48(3)
C207 H285 0.9800
C207 H286 0.9800
C207 H287 0.9800
C200 C206 1.62(3)
C200 H288 1.0000
C206 H289 0.9800
C206 H290 0.9800
C206 H291 0.9800
C201 C210 1.38(4)
C201 C212 1.47(3)
C201 H292 1.0000
C210 H293 0.9800
C210 H294 0.9800
C210 H295 0.9800
C209 H296 0.9800
C209 H297 0.9800
C209 H298 0.9800
C211 H299 0.9800
C211 H300 0.9800
C211 H301 0.9800
C212 H302 0.9800
C212 H303 0.9800
C212 H304 0.9800
C213 H305 0.9800
C213 H306 0.9800
C213 H307 0.9800
Si10 C215 1.77(2)
Si10 C220 1.978(16)
Si10 C247 2.046(19)
C215 C214 1.17(2)
C214 C232 1.44(2)
C218 C217 1.514(15)
C218 H308 0.9800
C218 H309 0.9800
C218 H310 0.9800
C220 C221 1.593(15)
C220 C222 1.616(15)
C220 H311 1.0000
C222 H312 0.9800
C222 H313 0.9800
C222 H314 0.9800
C221 H315 0.9800
C221 H316 0.9800
C221 H317 0.9800
C219 C217 1.570(14)
C219 H318 0.9800
C219 H319 0.9800
C219 H320 0.9800
C217 H321 1.0000
C224 C225 1.39(2)
C224 C233 1.47(2)
C224 H202 0.9500
C233 C228 1.40(2)
C233 C232 1.44(3)
C228 C229 1.43(2)
C228 C227 1.43(2)
C225 C226 1.38(4)
C225 H203 0.9500
C227 C226 1.33(4)
C227 H204 0.9500
C226 H205 0.9500
C230 C234 1.39(3)
C230 C231 1.421(15)
C230 C229 1.44(3)
C231 C236 1.41(3)
C231 C232 1.45(3)
C234 H329 0.9500
C235 H330 0.9500
C236 H208 0.9500
Si11 C237 1.93(2)
Si11 C246 1.929(17)
Si11 C240 1.934(18)
C237 C238 1.34(5)
C237 C239 1.61(3)
C237 H176 1.0000
C240 C242 1.48(3)
C240 C241 1.55(4)
C240 H177 1.0000
C238 H178 0.9800
C238 H179 0.9800
C238 H180 0.9800
C239 H181 0.9800
C239 H182 0.9800
C239 H183 0.9800
C242 H184 0.9800
C242 H185 0.9800
C242 H186 0.9800
C241 H187 0.9800
C241 H188 0.9800
C241 H189 0.9800
C245 C246 1.53(4)
C245 H190 0.9800
C245 H191 0.9800
C245 H192 0.9800
C244 C246 1.51(3)
C244 H193 0.9800
C244 H194 0.9800
C244 H195 0.9800
C246 H196 1.0000
C248 C247 1.591(17)
C248 H322 0.9800
C248 H323 0.9800
C248 H324 0.9800
C249 C247 1.625(17)
C249 H325 0.9800
C249 H326 0.9800
C249 H327 0.9800
C247 H328 1.0000
C250 H77 0.9800
C250 H78 0.9800
C250 H79 0.9800

loop_
_geom_torsion_atom_site_label_1
_geom_torsion_atom_site_label_2
_geom_torsion_atom_site_label_3
_geom_torsion_atom_site_label_4
_geom_torsion
C32 C1 C2 C3 -4(2)
C1 C2 C3 C30 5.5(18)
C1 C2 C3 C4 -179.6(14)
C2 C3 C4 C5 -174.5(10)
C30 C3 C4 C5 0.5(15)
C2 C3 C4 C33 8.2(16)
C30 C3 C4 C33 -176.8(10)
C3 C4 C5 C28 -2.0(18)
C33 C4 C5 C28 175.3(12)
C3 C4 C5 C6 179.2(13)
C33 C4 C5 C6 -3.4(19)
C28 C5 C6 C7 2(2)
C4 C5 C6 C7 -179.0(14)
C5 C6 C7 C26 -3(2)
C5 C6 C7 C8 176.3(12)
C6 C7 C8 C9 119.9(11)
C26 C7 C8 C9 -61.1(5)
C236 C7 C8 C9 126.2(12)
C7 C8 C9 C10 1.4(6)
C8 C9 C10 C11 -126.4(4)
C8 C9 C10 C23 57.5(5)
C23 C10 C11 C12 -1.7(5)
C9 C10 C11 C12 -178.1(3)
C10 C11 C12 C13 -177.6(3)
C10 C11 C12 C21 2.0(5)
C11 C12 C13 C14 179.0(3)
C21 C12 C13 C14 -0.6(5)
C11 C12 C13 C44 -2.4(5)
C21 C12 C13 C44 178.0(3)
C12 C13 C14 C15 -177.9(3)
C44 C13 C14 C15 3.6(6)
C12 C13 C14 C19 1.0(5)
C44 C13 C14 C19 -177.5(3)
C13 C14 C15 C16 179.7(4)
C19 C14 C15 C16 0.8(7)
C14 C15 C16 C17 0.5(8)
C15 C16 C17 C18 -0.5(9)
C16 C17 C18 C19 -0.8(9)
C17 C18 C19 C20 -178.6(5)
C17 C18 C19 C14 2.1(7)
C13 C14 C19 C20 -0.3(5)
C15 C14 C19 C20 178.6(4)
C13 C14 C19 C18 179.0(4)
C15 C14 C19 C18 -2.1(6)
C18 C19 C20 C21 179.8(4)
C14 C19 C20 C21 -0.9(5)
C18 C19 C20 C55 0.3(6)
C14 C19 C20 C55 179.6(3)
C19 C20 C21 C22 -179.2(3)
C55 C20 C21 C22 0.3(5)
C19 C20 C21 C12 1.3(5)
C55 C20 C21 C12 -179.1(3)
C13 C12 C21 C20 -0.6(5)
C11 C12 C21 C20 179.8(3)
C13 C12 C21 C22 179.9(3)
C11 C12 C21 C22 0.3(4)
C20 C21 C22 C23 177.5(3)
C12 C21 C22 C23 -3.0(5)
C21 C22 C23 C10 3.3(5)
C21 C22 C23 C24 178.8(3)
C11 C10 C23 C22 -0.9(5)
C9 C10 C23 C22 175.2(3)
C11 C10 C23 C24 -176.1(3)
C9 C10 C23 C24 0.0(5)
C22 C23 C24 C25 126.1(4)
C10 C23 C24 C25 -58.7(5)
C23 C24 C25 C26 0.0(6)
C6 C7 C26 C235 1.8(15)
C8 C7 C26 C235 -177.4(11)
C236 C7 C26 C234 -0.9(19)
C8 C7 C26 C234 -172.3(13)
C6 C7 C26 C25 -178.8(10)
C236 C7 C26 C25 173.4(13)
C8 C7 C26 C25 2.0(5)
C24 C25 C26 C235 -122.9(10)
C24 C25 C26 C7 57.6(5)
C24 C25 C26 C234 -129.2(15)
C4 C5 C28 C29 -0.1(19)
C6 C5 C28 C29 178.6(13)
C4 C5 C28 C235 -179.0(14)
C6 C5 C28 C235 0(2)
C5 C28 C29 C30 3.7(17)
C235 C28 C29 C30 -177.4(13)
C5 C28 C29 C66 -178.4(11)
C235 C28 C29 C66 0(2)
C28 C29 C30 C3 -5.4(15)
C66 C29 C30 C3 176.9(10)
C28 C29 C30 C31 178.5(10)
C66 C29 C30 C31 0.8(15)
C2 C3 C30 C29 178.2(9)
C4 C3 C30 C29 3.3(15)
C2 C3 C30 C31 -5.6(15)
C4 C3 C30 C31 179.4(9)
C29 C30 C31 C32 -178.3(10)
C3 C30 C31 C32 5.4(15)
C30 C31 C32 C1 -5(2)
C2 C1 C32 C31 4(2)
C217 Si1 C35 C37 174.3(6)
C34 Si1 C35 C37 -67.7(7)
C38 Si1 C35 C37 47.9(6)
C217 Si1 C35 C36 -59.7(6)
C34 Si1 C35 C36 58.2(7)
C38 Si1 C35 C36 173.9(4)
C217 Si1 C38 C39 -70.6(9)
C34 Si1 C38 C39 170.6(8)
C35 Si1 C38 C39 51.3(8)
C217 Si1 C38 C40 59.6(8)
C34 Si1 C38 C40 -59.2(8)
C35 Si1 C38 C40 -178.5(7)
C52 Si2 C49 C153 -76.2(11)
C45 Si2 C49 C153 54.2(10)
C46 Si2 C49 C153 164.2(9)
C52 Si2 C49 C51 43.6(12)
C45 Si2 C49 C51 174.0(9)
C46 Si2 C49 C51 -76.0(10)
C49 Si2 C52 C54 -176.1(8)
C45 Si2 C52 C54 53.7(10)
C46 Si2 C52 C54 -51.4(10)
C49 Si2 C52 C53 61.9(9)
C45 Si2 C52 C53 -68.3(8)
C46 Si2 C52 C53 -173.4(7)
C56 Si3 C57 C58 88.4(4)
C63 Si3 C57 C58 -29.2(5)
C60 Si3 C57 C58 -154.0(4)
C56 Si3 C57 C59 -37.5(6)
C63 Si3 C57 C59 -155.1(6)
C60 Si3 C57 C59 80.2(6)
C56 Si3 C60 C61 79.9(4)
C57 Si3 C60 C61 -39.3(5)
C63 Si3 C60 C61 -166.1(4)
C56 Si3 C60 C62 -45.5(4)
C57 Si3 C60 C62 -164.6(4)
C63 Si3 C60 C62 68.5(4)
C56 Si3 C63 C64 -52.4(6)
C57 Si3 C63 C64 67.5(6)
C60 Si3 C63 C64 -167.3(5)
C56 Si3 C63 C65 177.7(4)
C57 Si3 C63 C65 -62.4(5)
C60 Si3 C63 C65 62.8(5)
C56 Si3 C63 C250 41.7(7)
C57 Si3 C63 C250 161.5(7)
C60 Si3 C63 C250 -73.3(7)
C67 Si4 C74 C75 -56.8(11)
C68 Si4 C74 C75 58.4(11)
C71 Si4 C74 C75 -168.4(12)
C67 Si4 C74 C76 68.8(9)
C68 Si4 C74 C76 -176.0(8)
C71 Si4 C74 C76 -42.8(13)
C108 C77 C78 C79 0.5(8)
C77 C78 C79 C80 179.0(4)
C77 C78 C79 C106 -0.9(6)
C78 C79 C80 C81 179.2(3)
C106 C79 C80 C81 -0.9(5)
C78 C79 C80 C109 -2.3(5)
C106 C79 C80 C109 177.6(3)
C79 C80 C81 C82 -179.9(3)
C109 C80 C81 C82 1.6(5)
C79 C80 C81 C104 0.2(5)
C109 C80 C81 C104 -178.4(3)
C80 C81 C82 C83 177.2(3)
C104 C81 C82 C83 -2.9(5)
C81 C82 C83 C102 3.2(5)
C81 C82 C83 C84 -180.0(3)
C82 C83 C84 C85 125.6(5)
C102 C83 C84 C85 -57.7(6)
C83 C84 C85 C86 1.2(8)
C84 C85 C86 C87 -126.6(5)
C84 C85 C86 C99 59.4(6)
C99 C86 C87 C88 -1.7(6)
C85 C86 C87 C88 -176.0(3)
C86 C87 C88 C89 -179.2(4)
C86 C87 C88 C97 2.2(5)
C87 C88 C89 C90 179.8(4)
C97 C88 C89 C90 -1.5(6)
C87 C88 C89 C120 0.6(6)
C97 C88 C89 C120 179.2(4)
C88 C89 C90 C91 -179.9(4)
C120 C89 C90 C91 -0.7(6)
C88 C89 C90 C95 0.6(6)
C120 C89 C90 C95 179.8(4)
C89 C90 C91 C92 179.5(4)
C95 C90 C91 C92 -1.1(6)
C90 C91 C92 C93 0.8(7)
C91 C92 C93 C94 -0.4(6)
C92 C93 C94 C95 0.3(6)
C93 C94 C95 C96 179.6(3)
C93 C94 C95 C90 -0.6(5)
C89 C90 C95 C96 0.3(5)
C91 C90 C95 C96 -179.2(3)
C89 C90 C95 C94 -179.6(3)
C91 C90 C95 C94 0.9(5)
C94 C95 C96 C97 179.7(3)
C90 C95 C96 C97 -0.2(5)
C94 C95 C96 C131 2.4(5)
C90 C95 C96 C131 -177.4(3)
C95 C96 C97 C98 180.0(3)
C131 C96 C97 C98 -2.7(5)
C95 C96 C97 C88 -0.8(5)
C131 C96 C97 C88 176.5(3)
C89 C88 C97 C96 1.6(5)
C87 C88 C97 C96 -179.7(3)
C89 C88 C97 C98 -179.1(3)
C87 C88 C97 C98 -0.4(5)
C96 C97 C98 C99 177.4(3)
C88 C97 C98 C99 -1.8(5)
C97 C98 C99 C86 2.4(5)
C97 C98 C99 C100 179.4(3)
C87 C86 C99 C98 -0.6(5)
C85 C86 C99 C98 173.4(3)
C87 C86 C99 C100 -177.4(4)
C85 C86 C99 C100 -3.4(6)
C98 C99 C100 C101 126.1(5)
C86 C99 C100 C101 -57.1(6)
C99 C100 C101 C102 2.7(8)
C82 C83 C102 C103 -0.8(5)
C84 C83 C102 C103 -177.4(4)
C82 C83 C102 C101 174.9(3)
C84 C83 C102 C101 -1.7(6)
C100 C101 C102 C103 -127.0(5)
C100 C101 C102 C83 57.3(6)
C83 C102 C103 C104 -2.0(5)
C101 C102 C103 C104 -177.9(3)
C102 C103 C104 C105 -178.9(3)
C102 C103 C104 C81 2.2(5)
C80 C81 C104 C105 1.1(5)
C82 C81 C104 C105 -178.8(3)
C80 C81 C104 C103 -179.9(3)
C82 C81 C104 C103 0.1(5)
C103 C104 C105 C106 179.4(3)
C81 C104 C105 C106 -1.7(5)
C103 C104 C105 C142 -2.0(5)
C81 C104 C105 C142 176.9(3)
C104 C105 C106 C79 1.0(5)
C142 C105 C106 C79 -177.6(3)
C104 C105 C106 C107 -179.1(4)
C142 C105 C106 C107 2.3(6)
C80 C79 C106 C105 0.4(5)
C78 C79 C106 C105 -179.8(4)
C80 C79 C106 C107 -179.5(4)
C78 C79 C106 C107 0.3(6)
C105 C106 C107 C108 -179.4(5)
C79 C106 C107 C108 0.5(7)
C106 C107 C108 C77 -0.9(9)
C78 C77 C108 C107 0.4(9)
C181 Si5 C111 C113 176.2(10)
C110 Si5 C111 C113 43.1(4)
C114 Si5 C111 C113 -79.4(5)
C184 Si5 C111 C113 -66.3(10)
C117 Si5 C111 C113 159.0(5)
C181 Si5 C111 C112 -54.6(11)
C110 Si5 C111 C112 172.2(3)
C114 Si5 C111 C112 49.8(6)
C184 Si5 C111 C112 62.8(10)
C117 Si5 C111 C112 -71.8(5)
C110 Si5 C114 C116 42.7(10)
C111 Si5 C114 C116 164.5(8)
C117 Si5 C114 C116 -76.5(9)
C110 Si5 C114 C115 -81.0(7)
C111 Si5 C114 C115 40.8(8)
C117 Si5 C114 C115 159.8(7)
C132 Si7 C133 C134 61.6(4)
C136 Si7 C133 C134 -57.0(4)
C139 Si7 C133 C134 176.2(4)
C132 Si7 C133 C135 -169.3(4)
C136 Si7 C133 C135 72.2(4)
C139 Si7 C133 C135 -54.7(4)
C132 Si7 C136 C137 -51.0(4)
C139 Si7 C136 C137 -167.0(3)
C133 Si7 C136 C137 66.4(4)
C132 Si7 C136 C138 179.9(3)
C139 Si7 C136 C138 63.9(4)
C133 Si7 C136 C138 -62.7(4)
C132 Si7 C139 C140 60.8(3)
C136 Si7 C139 C140 177.0(3)
C133 Si7 C139 C140 -52.7(4)
C132 Si7 C139 C141 -64.1(4)
C136 Si7 C139 C141 52.1(4)
C133 Si7 C139 C141 -177.6(4)
C150 Si8 C144 C145 -55.2(8)
C147 Si8 C144 C145 71.7(7)
C143 Si8 C144 C145 -171.6(6)
C150 Si8 C144 C146 -179.5(6)
C147 Si8 C144 C146 -52.6(7)
C143 Si8 C144 C146 64.1(7)
C150 Si8 C147 C148 46.8(7)
C144 Si8 C147 C148 -77.2(6)
C143 Si8 C147 C148 163.7(6)
C150 Si8 C147 C149 -81.0(8)
C144 Si8 C147 C149 155.1(8)
C143 Si8 C147 C149 36.0(8)
C147 Si8 C150 C151 58.9(8)
C144 Si8 C150 C151 -176.4(6)
C143 Si8 C150 C151 -57.9(7)
C147 Si8 C150 C152 -176.5(9)
C144 Si8 C150 C152 -51.8(10)
C143 Si8 C150 C152 66.8(10)
C165 Si6 C170 C172 59.3(10)
C121 Si6 C170 C172 -59.0(9)
C122 Si6 C170 C172 -175.3(8)
C165 Si6 C170 C171 -90.7(12)
C121 Si6 C170 C171 151.1(11)
C122 Si6 C170 C171 34.7(13)
C170 Si6 C165 C127 -64.2(11)
C121 Si6 C165 C127 59.0(10)
C122 Si6 C165 C127 168.7(9)
C170 Si6 C165 C177 56.6(8)
C121 Si6 C165 C177 179.9(6)
C122 Si6 C165 C177 -70.4(7)
C121 Si6 C174 C176 170.0(12)
C128 Si6 C174 C176 -50.6(18)
C167 Si6 C174 C176 56.4(16)
C121 Si6 C174 C179 -63(2)
C128 Si6 C174 C179 76(2)
C167 Si6 C174 C179 -176.8(18)
C110 Si5 C181 C182 108.6(17)
C111 Si5 C181 C182 -23(2)
C184 Si5 C181 C182 -141(2)
C110 Si5 C181 C183 -37(2)
C111 Si5 C181 C183 -168.2(19)
C184 Si5 C181 C183 74(2)
C197 Si9 C198 C211 173.9(19)
C200 Si9 C198 C211 -71(2)
C201 Si9 C198 C211 45(2)
C197 Si9 C198 C209 -58.5(14)
C200 Si9 C198 C209 56.5(17)
C201 Si9 C198 C209 172.9(16)
C197 Si9 C200 C207 -41(2)
C198 Si9 C200 C207 -154.4(17)
C201 Si9 C200 C207 100(2)
C197 Si9 C200 C206 -173.6(13)
C198 Si9 C200 C206 73.4(16)
C201 Si9 C200 C206 -32.1(17)
C34 Si1 C217 C218 -171.0(11)
C35 Si1 C217 C218 -50.9(13)
C38 Si1 C217 C218 71.5(12)
C34 Si1 C217 C219 49.8(11)
C35 Si1 C217 C219 169.9(9)
C38 Si1 C217 C219 -67.7(10)
C225 C224 C233 C228 -6(2)
C225 C224 C233 C232 177.6(13)
C232 C233 C228 C229 -3(2)
C224 C233 C228 C229 -179.9(13)
C232 C233 C228 C227 179.4(14)
C224 C233 C228 C227 3(2)
C233 C224 C225 C226 6(2)
C233 C228 C227 C226 -1(2)
C229 C228 C227 C226 -178(2)
C228 C227 C226 C225 1(4)
C224 C225 C226 C227 -5(4)
C233 C228 C229 C230 0(2)
C227 C228 C229 C230 177.4(14)
C233 C228 C229 C196 178.9(13)
C227 C228 C229 C196 -4(2)
C234 C230 C229 C228 -179(2)
C231 C230 C229 C228 0(3)
C234 C230 C229 C196 2(3)
C231 C230 C229 C196 -178.4(16)
C234 C230 C231 C236 3(3)
C229 C230 C231 C236 -175.9(19)
C234 C230 C231 C232 -179(2)
C229 C230 C231 C232 2(3)
C228 C233 C232 C214 -174.3(15)
C224 C233 C232 C214 2(2)
C228 C233 C232 C231 6(2)
C224 C233 C232 C231 -177.7(14)
C236 C231 C232 C214 -7(3)
C230 C231 C232 C214 174.9(17)
C236 C231 C232 C233 173.0(19)
C230 C231 C232 C233 -5(3)
C231 C230 C234 C26 5(4)
C229 C230 C234 C26 -176(2)
C7 C26 C234 C230 -6(3)
C25 C26 C234 C230 -179.9(19)
C7 C26 C235 C28 0(2)
C25 C26 C235 C28 -179.6(12)
C5 C28 C235 C26 -1(2)
C29 C28 C235 C26 -179.5(12)
C230 C231 C236 C7 -9(3)
C232 C231 C236 C7 172.8(17)
C26 C7 C236 C231 8(3)
C8 C7 C236 C231 -179.4(17)
C142 C143 Si11 C237 101.4(16)
C142 C143 Si11 C246 -144.0(15)
C142 C143 Si11 C240 -30.6(17)
